data_7127731
loop_
_publ_author_name
'Yang, Xin-Xue'
'Yu, Wei-Dong'
'Yi, Xiao-Yi'
'Li, Lei-Jiao'
'Liu, Chao'

_publ_section_title
;
 Monocarboxylate-driven structural growth in Calix[n]arene-polyoxotitanate
 hybrid systems: utility in hydrogen production from water.
;
_journal_issue 90
_journal_name_full 'Chemical communications (Cambridge, England)'
_journal_page_first 14035
_journal_page_last 14038
_journal_paper_doi 10.1039/d0cc05336h
_journal_volume 56
_journal_year 2020
_chemical_formula_moiety 'C68 H97 O15 Ti3, C27 H53 O12.518 Ti3'
_chemical_formula_sum 'C95 H150 O27.52 Ti6'
_chemical_formula_weight 2019.86
_space_group_crystal_system triclinic
_space_group_IT_number 2
_space_group_name_Hall '-P 1'
_space_group_name_H-M_alt 'P -1'
_atom_sites_solution_hydrogens geom
_atom_sites_solution_primary dual
_audit_creation_date 2020-10-06
_audit_creation_method
;
Olex2 1.3
(compiled 2020.02.04 svn.rd84adfe8 for OlexSys, GUI svn.r6032)
;
_audit_update_record
;
2020-10-06 deposited with the CCDC.	2020-10-26 downloaded from the CCDC.
;
_cell_angle_alpha 84.214(19)
_cell_angle_beta 70.821(18)
_cell_angle_gamma 86.94(2)
_cell_formula_units_Z 2
_cell_length_a 15.419(5)
_cell_length_b 19.356(6)
_cell_length_c 20.165(7)
_cell_measurement_reflns_used 2856
_cell_measurement_temperature 150
_cell_measurement_theta_max 28.56
_cell_measurement_theta_min 1.86
_cell_volume 5654(3)
_computing_cell_refinement 'CrysAlisPro 1.171.38.43f (Rigaku OD, 2015)'
_computing_data_collection 'CrysAlisPro 1.171.38.43f (Rigaku OD, 2015)'
_computing_data_reduction 'CrysAlisPro 1.171.38.43f (Rigaku OD, 2015)'
_computing_molecular_graphics 'Olex2 1.3 (Dolomanov et al., 2009)'
_computing_publication_material 'Olex2 1.3 (Dolomanov et al., 2009)'
_computing_structure_refinement 'SHELXL 2018/3 (Sheldrick, 2015)'
_computing_structure_solution 'SHELXT 2014/5 (Sheldrick, 2014)'
_diffrn_ambient_temperature 150
_diffrn_detector 'Bruker APEX2 area detector'
_diffrn_detector_type 'CCD area detector'
_diffrn_measured_fraction_theta_full 0.987
_diffrn_measured_fraction_theta_max 0.987
_diffrn_measurement_device 'three-circle diffractometer'
_diffrn_measurement_device_type 'Bruker SMART APEX2 area detector'
_diffrn_measurement_method '\w and \f scans'
_diffrn_radiation_monochromator 'mirror optics'
_diffrn_radiation_probe x-ray
_diffrn_radiation_type MoK\a
_diffrn_radiation_wavelength 0.71073
_diffrn_reflns_av_R_equivalents 0.1387
_diffrn_reflns_av_unetI/netI 0.2109
_diffrn_reflns_Laue_measured_fraction_full 0.987
_diffrn_reflns_Laue_measured_fraction_max 0.987
_diffrn_reflns_limit_h_max 15
_diffrn_reflns_limit_h_min -15
_diffrn_reflns_limit_k_max 19
_diffrn_reflns_limit_k_min -19
_diffrn_reflns_limit_l_max 20
_diffrn_reflns_limit_l_min -20
_diffrn_reflns_number 27554
_diffrn_reflns_point_group_measured_fraction_full 0.987
_diffrn_reflns_point_group_measured_fraction_max 0.987
_diffrn_reflns_theta_full 21.000
_diffrn_reflns_theta_max 21.000
_diffrn_reflns_theta_min 2.021
_diffrn_source 'microfocus sealed X-ray tube'
_diffrn_source_current 0.0
_diffrn_source_power 0.0
_diffrn_source_type 'Incoatec I\ms'
_diffrn_source_voltage 0.0
_diffrn_standards_number 0
_exptl_absorpt_coefficient_mu 0.468
_exptl_absorpt_correction_T_max 0.869
_exptl_absorpt_correction_T_min 0.799
_exptl_absorpt_correction_type multi-scan
_exptl_crystal_colour 'clear reddish black'
_exptl_crystal_colour_lustre clear
_exptl_crystal_colour_modifier reddish
_exptl_crystal_colour_primary black
_exptl_crystal_density_diffrn 1.186
_exptl_crystal_description block
_exptl_crystal_F_000 2144
_exptl_crystal_size_max 0.5
_exptl_crystal_size_mid 0.4
_exptl_crystal_size_min 0.3
_refine_diff_density_max 0.784
_refine_diff_density_min -0.485
_refine_diff_density_rms 0.080
_refine_ls_extinction_method none
_refine_ls_goodness_of_fit_ref 0.950
_refine_ls_hydrogen_treatment constr
_refine_ls_matrix_type full
_refine_ls_number_parameters 1313
_refine_ls_number_reflns 12006
_refine_ls_number_restraints 338
_refine_ls_restrained_S_all 0.973
_refine_ls_R_factor_all 0.2360
_refine_ls_R_factor_gt 0.1047
_refine_ls_shift/su_max 0.002
_refine_ls_shift/su_mean 0.000
_refine_ls_structure_factor_coef Fsqd
_refine_ls_weighting_details 'w=1/[\s^2^(Fo^2^)+(0.1583P)^2^] where P=(Fo^2^+2Fc^2^)/3'
_refine_ls_weighting_scheme calc
_refine_ls_wR_factor_gt 0.2495
_refine_ls_wR_factor_ref 0.2953
_reflns_Friedel_coverage 0.000
_reflns_number_gt 4976
_reflns_number_total 12006
_reflns_threshold_expression 'I > 2\s(I)'
_cod_data_source_file d0cc05336h2.cif
_cod_data_source_block Ti6-5
_cod_database_code 7127731
_shelx_shelxl_version_number 2018/3
_shelx_space_group_comment
;
The symmetry employed for this shelxl refinement is uniquely defined
by the following loop, which should always be used as a source of
symmetry information in preference to the above space-group names.
They are only intended as comments.
;
_olex2_refinement_description
;
1. Fixed Uiso
 At 1.2 times of:
  All C(H) groups, All C(H,H) groups
 At 1.5 times of:
  All C(H,H,H) groups
2. Restrained distances
 C84-C86
 1.45 with sigma of 0.01
 C84-C85
 1.45 with sigma of 0.01
 C63-C88
 1.45 with sigma of 0.01
 C20-C18 \\sim C20-C19 \\sim C20-C17
 with sigma of 0.01
 C52-C49 \\sim C52-C51 \\sim C52-C50
 with sigma of 0.01
 C47-C44 \\sim C47-C46 \\sim C47-C45
 with sigma of 0.01
 C55-C54 \\sim C55-C6 \\sim C55-C56
 with sigma of 0.01
 C77-C80 \\sim C77-C79 \\sim C77-C78
 with sigma of 0.01
 C1-C2 \\sim C1-C3 \\sim C1-C4
 with sigma of 0.01
3. Rigid bond restraints
 C72, C71
 with sigma for 1-2 distances of 0.02 and sigma for 1-3 distances of 0.01
 C59, C61A
 with sigma for 1-2 distances of 0.02 and sigma for 1-3 distances of 0.01
 C86, C84
 with sigma for 1-2 distances of 0.002 and sigma for 1-3 distances of 0.001
 C61, C59
 with sigma for 1-2 distances of 0.02 and sigma for 1-3 distances of 0.01
 C88, C63
 with sigma for 1-2 distances of 0.02 and sigma for 1-3 distances of 0.01
4. Uiso/Uaniso restraints and constraints
C72 \\sim C71: within 2A with sigma of 0.01 and sigma for terminal atoms of
0.02 within 2A
C59 \\sim C61A: within 2A with sigma of 0.01 and sigma for terminal atoms of
0.02 within 2A
C86 \\sim C84: within 2A with sigma of 0.001 and sigma for terminal atoms of
0.002 within 2A
C61 \\sim C59: within 2A with sigma of 0.01 and sigma for terminal atoms of
0.02 within 2A
C88 \\sim C63: within 2A with sigma of 0.01 and sigma for terminal atoms of
0.02 within 2A
Uanis(O24) \\sim Ueq, Uanis(C3) \\sim Ueq, Uanis(C73) \\sim Ueq, Uanis(C74)
\\sim Ueq, Uanis(C88) \\sim Ueq, Uanis(C2) \\sim Ueq, Uanis(C76) \\sim Ueq,
Uanis(C81) \\sim Ueq, Uanis(C41) \\sim Ueq, Uanis(C43) \\sim Ueq, Uanis(C83)
\\sim Ueq, Uanis(C59) \\sim Ueq, Uanis(C61) \\sim Ueq, Uanis(C68) \\sim Ueq,
Uanis(C65) \\sim Ueq, Uanis(C67) \\sim Ueq, Uanis(C79) \\sim Ueq, Uanis(C80)
\\sim Ueq, Uanis(C78) \\sim Ueq, Uanis(C87) \\sim Ueq, Uanis(C54) \\sim Ueq,
Uanis(C77) \\sim Ueq, Uanis(C50) \\sim Ueq, Uanis(C49) \\sim Ueq, Uanis(C51)
\\sim Ueq, Uanis(O23) \\sim Ueq, Uanis(C75) \\sim Ueq, Uanis(C64) \\sim Ueq,
Uanis(C66) \\sim Ueq, Uanis(C69) \\sim Ueq, Uanis(O16) \\sim Ueq, Uanis(C18)
\\sim Ueq, Uanis(C19) \\sim Ueq, Uanis(C02R) \\sim Ueq, Uanis(C1) \\sim Ueq,
Uanis(O20) \\sim Ueq, Uanis(C17) \\sim Ueq, Uanis(O25) \\sim Ueq, Uanis(C72)
\\sim Ueq, Uanis(O19) \\sim Ueq, Uanis(C84) \\sim Ueq, Uanis(O23A) \\sim Ueq,
Uanis(O17) \\sim Ueq, Uanis(C83A) \\sim Ueq, Uanis(C4) \\sim Ueq, Uanis(C82)
\\sim Ueq, Uanis(C90) \\sim Ueq: with sigma of 0.01 and sigma for terminal
atoms of 0.02
5. Others
 Sof(Ti1)=Sof(Ti4)=Sof(O20)=Sof(C4)=Sof(H4A)=Sof(H4B)=Sof(H4C)=Sof(O18)=
 Sof(O17)=Sof(O23A)=Sof(O12A)=Sof(O24)=1-FVAR(1)
 Sof(Ti2)=Sof(O21)=Sof(Ti5)=Sof(O16)=Sof(C2)=Sof(H2A)=Sof(H2B)=Sof(H2C)=
 Sof(O19)=Sof(O23)=Sof(O25)=FVAR(1)
 Sof(C64)=Sof(H64A)=Sof(H64B)=Sof(H64C)=1-FVAR(2)
 Sof(C65)=Sof(H65A)=Sof(H65B)=Sof(H65C)=FVAR(2)
 Sof(C83A)=Sof(H83D)=Sof(H83E)=Sof(H83F)=1-FVAR(3)
 Sof(C83)=Sof(H83A)=Sof(H83B)=Sof(H83C)=FVAR(3)
 Sof(C61A)=Sof(H61D)=Sof(H61E)=Sof(H61F)=1-FVAR(4)
 Sof(C61)=Sof(H61A)=Sof(H61B)=Sof(H61C)=FVAR(4)
6.a Ternary CH refined with riding coordinates:
 C71(H71), C75(H75)
6.b Secondary CH2 refined with riding coordinates:
 C10(H10A,H10B), C21(H21A,H21B), C28(H28A,H28B), C33(H33A,H33B)
6.c Aromatic/amide H refined with riding coordinates:
 C57(H57), C9(H9), C12(H12), C14(H14), C23(H23), C25(H25), C35(H35), C37(H37)
6.d Idealised Me refined as rotating group:
 C18(H18A,H18B,H18C), C01Z(H01A,H01B,H01C), C19(H19A,H19B,H19C), C02R(H02A,
 H02B,H02C), C02M(H02D,H02E,H02F), C17(H17A,H17B,H17C), C50(H50A,H50B,H50C),
 C49(H49A,H49B,H49C), C51(H51A,H51B,H51C), C30(H30A,H30B,H30C), C31(H31A,H31B,
 H31C), C32(H32A,H32B,H32C), C41(H41A,H41B,H41C), C42(H42A,H42B,H42C), C43(H43A,
 H43B,H43C), C54(H54A,H54B,H54C), C56(H56A,H56B,H56C), C6(H6A,H6B,H6C),
 C44(H44A,H44B,H44C), C45(H45A,H45B,H45C), C46(H46A,H46B,H46C), C80(H80A,H80B,
 H80C), C79(H79A,H79B,H79C), C78(H78A,H78B,H78C), C89(H89A,H89B,H89C), C2(H2A,
 H2B,H2C), C4(H4A,H4B,H4C), C62(H62A,H62B,H62C), C63(H63A,H63B,H63C), C64(H64A,
 H64B,H64C), C65(H65A,H65B,H65C), C66(H66A,H66B,H66C), C68(H68A,H68B,H68C),
 C69(H69A,H69B,H69C), C72(H72A,H72B,H72C), C73(H73A,H73B,H73C), C74(H74A,H74B,
 H74C), C76(H76A,H76B,H76C), C3(H3A,H3B,H3C), C85(H85A,H85B,H85C), C86(H86A,
 H86B,H86C), C87(H87A,H87B,H87C), C82(H82A,H82B,H82C), C83(H83A,H83B,H83C),
 C83A(H83D,H83E,H83F), C60(H60A,H60B,H60C), C61(H61A,H61B,H61C), C61A(H61D,H61E,
 H61F)
;
_smtbx_masks_void_probe_radius 1.2
_smtbx_masks_void_truncation_radius 1.2
_olex2_submission_special_instructions 'No special instructions were received'

loop_
_space_group_symop_operation_xyz
'x, y, z'
'-x, -y, -z'

loop_
_atom_site_label
_atom_site_type_symbol
_atom_site_fract_x
_atom_site_fract_y
_atom_site_fract_z
_atom_site_U_iso_or_equiv
_atom_site_adp_type
_atom_site_occupancy
_atom_site_site_symmetry_order
_atom_site_calc_flag
_atom_site_refinement_flags_posn
_atom_site_refinement_flags_adp
_atom_site_refinement_flags_occupancy
_atom_site_disorder_assembly
_atom_site_disorder_group
Ti6 Ti 0.30314(16) 0.25385(11) 0.35923(12) 0.0646(8) Uani 1 1 d . . . . .
Ti7 Ti 0.50095(15) 0.33812(10) 0.36006(10) 0.0501(7) Uani 1 1 d . . . . .
Ti8 Ti 0.31443(14) 0.42456(10) 0.39845(10) 0.0507(7) Uani 1 1 d . . . . .
O1 O 0.3029(7) 0.2677(5) 0.2727(5) 0.104(3) Uani 1 1 d . . . . .
O2 O 0.4142(7) 0.1898(5) 0.3388(5) 0.092(3) Uani 1 1 d . . . . .
O3 O 0.5234(6) 0.2359(4) 0.3663(4) 0.063(2) Uani 1 1 d . . . . .
O4 O 0.3637(5) 0.3268(3) 0.3719(3) 0.049(2) Uani 1 1 d . . . . .
O5 O 0.1779(7) 0.2938(6) 0.3986(6) 0.102(4) Uani 1 1 d . . . . .
O6 O 0.2695(8) 0.2030(5) 0.4611(5) 0.111(4) Uani 1 1 d . . . . .
O7 O 0.2290(7) 0.1603(5) 0.3785(7) 0.096(3) Uani 1 1 d . . . . .
O8 O 0.4513(6) 0.3237(4) 0.4683(4) 0.061(2) Uani 1 1 d . . . . .
O9 O 0.3175(6) 0.3836(4) 0.4967(4) 0.058(2) Uani 1 1 d . . . . .
O10 O 0.1852(6) 0.3947(5) 0.4344(5) 0.073(3) Uani 1 1 d . . . . .
O11 O 0.2922(5) 0.5073(4) 0.4329(3) 0.051(2) Uani 1 1 d . . . . .
O12 O 0.3063(5) 0.4509(4) 0.3117(4) 0.060(2) Uani 1 1 d . . . . .
O13 O 0.6115(5) 0.3577(4) 0.3667(4) 0.054(2) Uani 1 1 d . . . . .
O14 O 0.5359(5) 0.3469(4) 0.2663(4) 0.058(2) Uani 1 1 d . . . . .
O15 O 0.4480(5) 0.4336(3) 0.3703(4) 0.047(2) Uani 1 1 d . . . . .
C01T C 0.1400(11) 0.3469(10) 0.4318(7) 0.071(4) Uani 1 1 d . . . . .
C20 C 0.4916(13) 0.6749(8) 0.1285(8) 0.113(6) Uani 1 1 d D . . . .
C18 C 0.4441(15) 0.7445(10) 0.1442(12) 0.204(10) Uani 1 1 d D U . . .
H18A H 0.428554 0.749842 0.193625 0.307 Uiso 1 1 calc R U . . .
H18B H 0.389223 0.747121 0.131470 0.307 Uiso 1 1 calc R U . . .
H18C H 0.484471 0.780887 0.117562 0.307 Uiso 1 1 calc R U . . .
C01X C 0.0369(10) 0.3474(9) 0.4675(9) 0.088(5) Uani 1 1 d . . . . .
C01Z C 0.4964(9) 0.4961(7) 0.3526(7) 0.086(4) Uani 1 1 d . . . . .
H01A H 0.530789 0.499359 0.384108 0.128 Uiso 1 1 calc R U . . .
H01B H 0.453714 0.534631 0.356564 0.128 Uiso 1 1 calc R U . . .
H01C H 0.537680 0.496863 0.305069 0.128 Uiso 1 1 calc R U . . .
C19 C 0.5851(16) 0.6715(13) 0.1390(13) 0.215(11) Uani 1 1 d D U . . .
H19A H 0.627914 0.698153 0.100660 0.322 Uiso 1 1 calc R U . . .
H19B H 0.606399 0.624051 0.140572 0.322 Uiso 1 1 calc R U . . .
H19C H 0.579824 0.690175 0.182565 0.322 Uiso 1 1 calc R U . . .
C02R C 0.0227(14) 0.3158(12) 0.5401(10) 0.177(9) Uani 1 1 d . U . . .
H02A H -0.037441 0.328384 0.569981 0.266 Uiso 1 1 calc R U . . .
H02B H 0.068123 0.332259 0.557421 0.266 Uiso 1 1 calc R U . . .
H02C H 0.028240 0.266157 0.539912 0.266 Uiso 1 1 calc R U . . .
C02M C -0.0080(13) 0.3073(14) 0.4273(14) 0.223(13) Uani 1 1 d . . . . .
H02D H -0.009677 0.258984 0.444078 0.335 Uiso 1 1 calc R U . . .
H02E H 0.026666 0.312489 0.377942 0.335 Uiso 1 1 calc R U . . .
H02F H -0.069496 0.324843 0.434320 0.335 Uiso 1 1 calc R U . . .
C17 C 0.5105(16) 0.6715(11) 0.0499(10) 0.202(10) Uani 1 1 d D U . . .
H17A H 0.453820 0.665500 0.041282 0.303 Uiso 1 1 calc R U . . .
H17B H 0.551554 0.633108 0.033966 0.303 Uiso 1 1 calc R U . . .
H17C H 0.538008 0.713933 0.024745 0.303 Uiso 1 1 calc R U . . .
C92 C 0.4359(10) 0.6159(8) 0.1731(7) 0.073(4) Uani 1 1 d . . . . .
C57 C 0.3596(11) 0.6254(6) 0.2293(8) 0.073(4) Uani 1 1 d . . . . .
H57 H 0.338684 0.670628 0.238157 0.087 Uiso 1 1 calc R U . . .
C5 C 0.3115(9) 0.5714(8) 0.2740(6) 0.053(3) Uani 1 1 d . . . . .
C7 C 0.3428(9) 0.5044(7) 0.2620(7) 0.051(3) Uani 1 1 d . . . . .
C8 C 0.4145(9) 0.4924(6) 0.2030(7) 0.048(3) Uani 1 1 d . . . . .
C9 C 0.4593(9) 0.5484(8) 0.1609(6) 0.068(4) Uani 1 1 d . . . . .
H9 H 0.508972 0.539660 0.121257 0.082 Uiso 1 1 calc R U . . .
C10 C 0.4410(9) 0.4195(6) 0.1783(6) 0.060(4) Uani 1 1 d . . . . .
H10A H 0.410759 0.385477 0.216540 0.072 Uiso 1 1 calc R U . . .
H10B H 0.418343 0.414432 0.139506 0.072 Uiso 1 1 calc R U . . .
C11 C 0.5439(11) 0.4040(6) 0.1545(6) 0.062(4) Uani 1 1 d . . . . .
C12 C 0.6000(11) 0.4252(6) 0.0862(7) 0.063(4) Uani 1 1 d . . . . .
H12 H 0.571819 0.444424 0.054116 0.075 Uiso 1 1 calc R U . . .
C13 C 0.6939(11) 0.4193(7) 0.0634(7) 0.066(4) Uani 1 1 d . . . . .
C14 C 0.7305(9) 0.3864(7) 0.1107(7) 0.068(4) Uani 1 1 d . . . . .
H14 H 0.794124 0.380900 0.096613 0.082 Uiso 1 1 calc R U . . .
C15 C 0.6817(10) 0.3603(6) 0.1780(6) 0.052(3) Uani 1 1 d . . . . .
C16 C 0.5870(10) 0.3719(6) 0.1994(7) 0.058(4) Uani 1 1 d . . . . .
C50 C 0.7969(16) 0.3927(10) -0.0555(10) 0.182(9) Uani 1 1 d D U . . .
H50A H 0.823237 0.412249 -0.103290 0.273 Uiso 1 1 calc R U . . .
H50B H 0.753227 0.358351 -0.053546 0.273 Uiso 1 1 calc R U . . .
H50C H 0.844581 0.371421 -0.039035 0.273 Uiso 1 1 calc R U . . .
C49 C 0.7027(14) 0.4938(12) -0.0479(11) 0.209(10) Uani 1 1 d D U . . .
H49A H 0.668420 0.467603 -0.068388 0.314 Uiso 1 1 calc R U . . .
H49B H 0.745882 0.522130 -0.084353 0.314 Uiso 1 1 calc R U . . .
H49C H 0.661402 0.522862 -0.015008 0.314 Uiso 1 1 calc R U . . .
C51 C 0.8169(15) 0.4929(12) -0.0031(10) 0.193(9) Uani 1 1 d D U . . .
H51A H 0.784996 0.532729 0.019120 0.290 Uiso 1 1 calc R U . . .
H51B H 0.859378 0.507629 -0.048509 0.290 Uiso 1 1 calc R U . . .
H51C H 0.849718 0.468986 0.025644 0.290 Uiso 1 1 calc R U . . .
C52 C 0.7514(12) 0.4468(8) -0.0116(7) 0.093(5) Uani 1 1 d D . . . .
C21 C 0.7288(8) 0.3247(6) 0.2301(6) 0.058(3) Uani 1 1 d . . . . .
H21A H 0.688603 0.289787 0.261354 0.070 Uiso 1 1 calc R U . . .
H21B H 0.785023 0.301391 0.203743 0.070 Uiso 1 1 calc R U . . .
C22 C 0.7518(9) 0.3768(6) 0.2746(7) 0.049(3) Uani 1 1 d . . . . .
C23 C 0.8306(9) 0.4153(8) 0.2486(7) 0.070(4) Uani 1 1 d . . . . .
H23 H 0.868616 0.410151 0.202745 0.084 Uiso 1 1 calc R U . . .
C24 C 0.8567(9) 0.4623(7) 0.2878(8) 0.068(4) Uani 1 1 d . . . . .
C25 C 0.7949(10) 0.4692(6) 0.3537(7) 0.060(4) Uani 1 1 d . . . . .
H25 H 0.807452 0.500685 0.381046 0.072 Uiso 1 1 calc R U . . .
C26 C 0.6904(8) 0.3897(6) 0.3414(7) 0.044(3) Uani 1 1 d . . . . .
C27 C 0.7179(9) 0.4332(6) 0.3807(6) 0.043(3) Uani 1 1 d . . . . .
C28 C 0.6564(8) 0.4427(5) 0.4557(6) 0.055(3) Uani 1 1 d . . . . .
H28A H 0.656333 0.490856 0.465083 0.066 Uiso 1 1 calc R U . . .
H28B H 0.593871 0.430895 0.461192 0.066 Uiso 1 1 calc R U . . .
C29 C 0.9429(11) 0.5037(10) 0.2493(9) 0.100(5) Uani 1 1 d . . . . .
C30 C 0.9283(12) 0.5536(10) 0.1920(9) 0.163(9) Uani 1 1 d . . . . .
H30A H 0.929896 0.528727 0.152729 0.244 Uiso 1 1 calc R U . . .
H30B H 0.975984 0.587294 0.177048 0.244 Uiso 1 1 calc R U . . .
H30C H 0.869716 0.576847 0.209334 0.244 Uiso 1 1 calc R U . . .
C31 C 1.0269(11) 0.4555(9) 0.2265(10) 0.139(7) Uani 1 1 d . . . . .
H31A H 1.026438 0.421691 0.264911 0.209 Uiso 1 1 calc R U . . .
H31B H 1.081703 0.482164 0.213296 0.209 Uiso 1 1 calc R U . . .
H31C H 1.025545 0.432250 0.187028 0.209 Uiso 1 1 calc R U . . .
C32 C 0.9613(11) 0.5482(10) 0.3038(10) 0.145(7) Uani 1 1 d . . . . .
H32A H 0.904267 0.567157 0.332711 0.217 Uiso 1 1 calc R U . . .
H32B H 1.001548 0.585317 0.279050 0.217 Uiso 1 1 calc R U . . .
H32C H 0.989529 0.519342 0.332898 0.217 Uiso 1 1 calc R U . . .
C33 C 0.2277(9) 0.5874(6) 0.3353(7) 0.061(4) Uani 1 1 d . . . . .
H33A H 0.187400 0.619341 0.318372 0.073 Uiso 1 1 calc R U . . .
H33B H 0.194656 0.544961 0.355199 0.073 Uiso 1 1 calc R U . . .
C34 C 0.2517(7) 0.6190(7) 0.3922(6) 0.046(3) Uani 1 1 d . . . . .
C35 C 0.2491(8) 0.6897(8) 0.3988(7) 0.059(4) Uani 1 1 d . . . . .
H35 H 0.229103 0.719243 0.367184 0.071 Uiso 1 1 calc R U . . .
C36 C 0.2743(9) 0.7194(7) 0.4495(8) 0.068(4) Uani 1 1 d . . . . .
C37 C 0.3067(8) 0.6743(7) 0.4952(6) 0.057(3) Uani 1 1 d . . . . .
H37 H 0.326841 0.692515 0.528419 0.068 Uiso 1 1 calc R U . . .
C38 C 0.3094(7) 0.6036(7) 0.4921(6) 0.046(3) Uani 1 1 d . . . . .
C39 C 0.2848(7) 0.5763(7) 0.4399(6) 0.044(3) Uani 1 1 d . . . . .
C40 C 0.2687(12) 0.7992(7) 0.4536(8) 0.088(5) Uani 1 1 d . . . . .
C41 C 0.2665(18) 0.8179(10) 0.5223(13) 0.206(10) Uani 1 1 d . U . . .
H41A H 0.209249 0.804150 0.556968 0.308 Uiso 1 1 calc R U . . .
H41B H 0.272579 0.867184 0.520480 0.308 Uiso 1 1 calc R U . . .
H41C H 0.316295 0.794545 0.534681 0.308 Uiso 1 1 calc R U . . .
C42 C 0.1931(14) 0.8351(9) 0.4329(13) 0.176(10) Uani 1 1 d . . . . .
H42A H 0.172392 0.806050 0.405533 0.264 Uiso 1 1 calc R U . . .
H42B H 0.214599 0.877990 0.405421 0.264 Uiso 1 1 calc R U . . .
H42C H 0.143093 0.844669 0.474498 0.264 Uiso 1 1 calc R U . . .
C43 C 0.3533(15) 0.8287(11) 0.3970(13) 0.203(10) Uani 1 1 d . U . . .
H43A H 0.404862 0.823431 0.413896 0.305 Uiso 1 1 calc R U . . .
H43B H 0.342697 0.877110 0.385593 0.305 Uiso 1 1 calc R U . . .
H43C H 0.365914 0.804286 0.355559 0.305 Uiso 1 1 calc R U . . .
C54 C 0.4024(14) 0.3515(10) 0.6226(9) 0.161(8) Uani 1 1 d D U . . .
H54A H 0.376628 0.397768 0.625430 0.242 Uiso 1 1 calc R U . . .
H54B H 0.466636 0.353176 0.595995 0.242 Uiso 1 1 calc R U . . .
H54C H 0.394541 0.330175 0.669255 0.242 Uiso 1 1 calc R U . . .
C56 C 0.2525(11) 0.3120(12) 0.6251(9) 0.186(10) Uani 1 1 d D . . . .
H56A H 0.238635 0.282069 0.668028 0.279 Uiso 1 1 calc R U . . .
H56B H 0.220653 0.296632 0.595707 0.279 Uiso 1 1 calc R U . . .
H56C H 0.233167 0.358700 0.635808 0.279 Uiso 1 1 calc R U . . .
C6 C 0.3936(14) 0.2370(8) 0.5885(9) 0.178(10) Uani 1 1 d D . . . .
H6A H 0.454784 0.235768 0.555514 0.268 Uiso 1 1 calc R U . . .
H6B H 0.355855 0.206137 0.576084 0.268 Uiso 1 1 calc R U . . .
H6C H 0.395267 0.222521 0.635094 0.268 Uiso 1 1 calc R U . . .
C55 C 0.3544(8) 0.3097(6) 0.5869(6) 0.063(4) Uani 1 1 d D . . . .
C48 C 0.3723(11) 0.3414(7) 0.5125(7) 0.057(4) Uani 1 1 d . . . . .
C44 C 0.6317(10) 0.1184(9) 0.3317(9) 0.136(7) Uani 1 1 d D . . . .
H44A H 0.650011 0.157229 0.349826 0.204 Uiso 1 1 calc R U . . .
H44B H 0.650315 0.125447 0.281249 0.204 Uiso 1 1 calc R U . . .
H44C H 0.660416 0.076665 0.345360 0.204 Uiso 1 1 calc R U . . .
C45 C 0.5071(13) 0.0927(8) 0.4404(8) 0.148(8) Uani 1 1 d D . . . .
H45A H 0.541925 0.051684 0.447491 0.222 Uiso 1 1 calc R U . . .
H45B H 0.442704 0.083949 0.461897 0.222 Uiso 1 1 calc R U . . .
H45C H 0.523382 0.130230 0.461327 0.222 Uiso 1 1 calc R U . . .
C46 C 0.4915(12) 0.0592(8) 0.3266(10) 0.148(8) Uani 1 1 d D . . . .
H46A H 0.501190 0.075498 0.278190 0.222 Uiso 1 1 calc R U . . .
H46B H 0.427024 0.053410 0.350737 0.222 Uiso 1 1 calc R U . . .
H46C H 0.523385 0.015547 0.328901 0.222 Uiso 1 1 calc R U . . .
C47 C 0.5280(10) 0.1121(7) 0.3615(7) 0.084(4) Uani 1 1 d D . . . .
C53 C 0.4873(12) 0.1839(8) 0.3548(7) 0.068(4) Uani 1 1 d . . . . .
C80 C 0.197(2) 0.1026(13) 0.5616(13) 0.239(12) Uani 1 1 d D U . . .
H80A H 0.210365 0.149387 0.566109 0.358 Uiso 1 1 calc R U . . .
H80B H 0.247798 0.072471 0.562332 0.358 Uiso 1 1 calc R U . . .
H80C H 0.143233 0.087935 0.600170 0.358 Uiso 1 1 calc R U . . .
C77 C 0.1789(15) 0.0998(11) 0.4956(11) 0.138(7) Uani 1 1 d D U . . .
C79 C 0.0862(18) 0.0962(15) 0.4934(15) 0.264(13) Uani 1 1 d D U . . .
H79A H 0.053597 0.060984 0.528390 0.396 Uiso 1 1 calc R U . . .
H79B H 0.088515 0.084950 0.447591 0.396 Uiso 1 1 calc R U . . .
H79C H 0.055254 0.140275 0.502843 0.396 Uiso 1 1 calc R U . . .
C78 C 0.2248(19) 0.0348(12) 0.4733(14) 0.255(13) Uani 1 1 d D U . . .
H78A H 0.281302 0.030401 0.483944 0.382 Uiso 1 1 calc R U . . .
H78B H 0.237761 0.034008 0.423484 0.382 Uiso 1 1 calc R U . . .
H78C H 0.185920 -0.003123 0.497785 0.382 Uiso 1 1 calc R U . . .
C58 C 0.2320(12) 0.1568(8) 0.4433(10) 0.095(6) Uani 1 1 d . . . . .
C59 C 0.268(3) 0.2559(17) 0.2186(17) 0.192(9) Uani 1 1 d . U . . .
C89 C 0.0034(12) 0.4162(13) 0.4600(15) 0.223(13) Uani 1 1 d . . . . .
H89A H -0.062537 0.416774 0.477633 0.335 Uiso 1 1 calc R U . . .
H89B H 0.023727 0.433182 0.411076 0.335 Uiso 1 1 calc R U . . .
H89C H 0.026140 0.445282 0.486153 0.335 Uiso 1 1 calc R U . . .
Ti3 Ti 0.80015(17) 1.01170(13) 0.89705(12) 0.0709(8) Uani 1 1 d . . . . .
Ti2 Ti 0.8276(3) 0.9454(3) 1.0381(3) 0.062(2) Uani 0.482(5) 1 d . . P A 1
O21 O 0.7684(12) 1.0425(9) 1.0601(9) 0.070(5) Uani 0.482(5) 1 d . . P A 1
Ti5 Ti 0.9852(4) 0.9709(2) 1.0927(2) 0.062(2) Uani 0.482(5) 1 d . . P A 1
O16 O 0.8519(12) 0.9365(8) 1.1567(8) 0.076(5) Uani 0.482(5) 1 d . U P A 1
C2 C 0.6236(17) 0.9120(16) 1.2046(16) 0.107(11) Uani 0.482(5) 1 d D U P A 1
H2A H 0.608395 0.958829 1.216851 0.161 Uiso 0.482(5) 1 calc R U P A 1
H2B H 0.589641 0.880263 1.242851 0.161 Uiso 0.482(5) 1 calc R U P A 1
H2C H 0.608264 0.905638 1.163179 0.161 Uiso 0.482(5) 1 calc R U P A 1
O19 O 0.9731(14) 0.9168(9) 1.0231(10) 0.057(5) Uani 0.482(5) 1 d . U P A 1
O23 O 0.8860(10) 0.8269(8) 0.9970(6) 0.038(4) Uani 0.482(5) 1 d . U P A 1
O25 O 1.0167(13) 0.9856(10) 0.8177(9) 0.079(6) Uani 0.482(5) 1 d . U P A 1
Ti1 Ti 0.8881(3) 0.9015(3) 0.9880(2) 0.070(2) Uani 0.518(5) 1 d . . P A 2
Ti4 Ti 1.0451(4) 0.9215(2) 1.0330(2) 0.0655(18) Uani 0.518(5) 1 d . . P A 2
O20 O 0.7667(9) 0.9132(6) 1.1045(7) 0.046(4) Uani 0.518(5) 1 d . U P A 2
C4 C 0.720(2) 0.9143(16) 1.2638(13) 0.117(11) Uani 0.518(5) 1 d D U P A 2
H4A H 0.770618 0.891615 1.275862 0.176 Uiso 0.518(5) 1 calc R U P A 2
H4B H 0.663341 0.897688 1.297035 0.176 Uiso 0.518(5) 1 calc R U P A 2
H4C H 0.723070 0.963522 1.265011 0.176 Uiso 0.518(5) 1 calc R U P A 2
O18 O 1.0621(10) 0.9518(7) 0.9425(7) 0.062(5) Uani 0.518(5) 1 d . . P A 2
O17 O 0.9238(12) 0.9496(8) 1.0655(9) 0.058(5) Uani 0.518(5) 1 d . U P A 2
O23A O 0.9978(12) 0.8237(8) 1.0157(9) 0.090(6) Uani 0.518(5) 1 d . U P A 2
O12A O 0.8293(13) 1.1345(11) 0.9939(10) 0.095(7) Uani 0.518(5) 1 d . . P A 2
O24 O 0.9660(10) 0.8914(8) 0.8855(8) 0.064(5) Uani 0.518(5) 1 d . U P A 2
O26 O 0.8894(9) 0.9567(5) 0.8239(5) 0.096(3) Uani 1 1 d . . . . .
O27 O 0.7178(6) 1.0120(5) 0.8556(5) 0.085(3) Uani 1 1 d . . . . .
O28 O 0.8539(7) 1.0972(5) 0.8355(5) 0.083(3) Uani 1 1 d . . . . .
O29 O 0.7318(7) 1.0788(6) 0.9677(6) 0.094(4) Uani 1 1 d . . . . .
O30 O 0.7597(7) 0.9349(5) 0.9616(5) 0.107(4) Uani 1 1 d . . . . .
O31 O 1.1054(5) 0.9958(4) 1.0557(4) 0.059(2) Uani 1 1 d . . . . .
O32 O 1.0237(7) 0.8733(5) 1.1369(5) 0.092(3) Uani 1 1 d . . . . .
C62 C 1.0922(17) 0.8456(14) 0.7666(13) 0.224(12) Uani 1 1 d . . . B 2
H62A H 1.125970 0.828662 0.722010 0.336 Uiso 1 1 calc R U . B 2
H62B H 1.055567 0.809017 0.796963 0.336 Uiso 1 1 calc R U . B 2
H62C H 1.134225 0.860821 0.787939 0.336 Uiso 1 1 calc R U . B 2
C63 C 1.0243(18) 0.9301(13) 0.6903(12) 0.212(9) Uani 1 1 d D U . C 2
H63A H 0.979997 0.903886 0.679734 0.318 Uiso 1 1 calc R U . C 2
H63B H 1.082368 0.927372 0.653495 0.318 Uiso 1 1 calc R U . C 2
H63C H 1.003825 0.977742 0.693450 0.318 Uiso 1 1 calc R U . C 2
C64 C 1.109(3) 0.964(3) 0.754(3) 0.16(3) Uani 0.41(3) 1 d . U P B 2
H64A H 1.133612 0.953122 0.791727 0.245 Uiso 0.41(3) 1 calc R U P B 2
H64B H 1.077102 1.008257 0.759373 0.245 Uiso 0.41(3) 1 calc R U P B 2
H64C H 1.157525 0.965775 0.709725 0.245 Uiso 0.41(3) 1 calc R U P B 2
C65 C 0.953(3) 0.8463(19) 0.744(2) 0.19(2) Uani 0.59(3) 1 d . U P B 3
H65A H 0.981515 0.801287 0.734715 0.281 Uiso 0.59(3) 1 calc R U P B 3
H65B H 0.934432 0.865414 0.705308 0.281 Uiso 0.59(3) 1 calc R U P B 3
H65C H 0.901009 0.842076 0.786257 0.281 Uiso 0.59(3) 1 calc R U P B 3
C66 C 1.0864(18) 0.8154(12) 1.2886(12) 0.212(10) Uani 1 1 d . U . . .
H66A H 1.110765 0.861035 1.282801 0.318 Uiso 1 1 calc R U . . .
H66B H 1.130565 0.781519 1.296479 0.318 Uiso 1 1 calc R U . . .
H66C H 1.030933 0.812238 1.328370 0.318 Uiso 1 1 calc R U . . .
C67 C 1.0653(11) 0.8016(8) 1.2220(9) 0.091(5) Uani 1 1 d . U . . .
C68 C 0.9743(15) 0.7740(11) 1.2483(12) 0.185(9) Uani 1 1 d . U . . .
H68A H 0.974277 0.732163 1.278216 0.278 Uiso 1 1 calc R U . . .
H68B H 0.955521 0.764011 1.209467 0.278 Uiso 1 1 calc R U . . .
H68C H 0.932438 0.807537 1.274835 0.278 Uiso 1 1 calc R U . . .
C69 C 1.134(2) 0.7494(14) 1.1896(14) 0.257(13) Uani 1 1 d . U . . .
H69A H 1.168835 0.734569 1.220177 0.385 Uiso 1 1 calc R U . . .
H69B H 1.173942 0.768979 1.145242 0.385 Uiso 1 1 calc R U . . .
H69C H 1.103432 0.710258 1.182158 0.385 Uiso 1 1 calc R U . . .
C70 C 1.0791(12) 0.8632(8) 1.1680(7) 0.076(4) Uani 1 1 d . . . . .
C71 C 0.680(2) 1.0192(15) 0.8013(14) 0.208(10) Uani 1 1 d . U . . .
H71 H 0.635699 0.981821 0.817898 0.250 Uiso 1 1 calc R U . . .
C72 C 0.7332(19) 0.9960(14) 0.7341(14) 0.226(10) Uani 1 1 d . U . . .
H72A H 0.778474 1.029840 0.709028 0.339 Uiso 1 1 calc R U . . .
H72B H 0.693311 0.990217 0.707259 0.339 Uiso 1 1 calc R U . . .
H72C H 0.763237 0.952461 0.741012 0.339 Uiso 1 1 calc R U . . .
C73 C 0.6218(18) 1.0736(15) 0.8063(13) 0.223(11) Uani 1 1 d . U . . .
H73A H 0.647797 1.108445 0.768373 0.334 Uiso 1 1 calc R U . . .
H73B H 0.611000 1.092656 0.850510 0.334 Uiso 1 1 calc R U . . .
H73C H 0.564814 1.058864 0.803387 0.334 Uiso 1 1 calc R U . . .
C74 C 0.5965(17) 0.9415(13) 1.0150(13) 0.206(10) Uani 1 1 d . U . . .
H74A H 0.618277 0.973482 1.039077 0.309 Uiso 1 1 calc R U . . .
H74B H 0.545441 0.916805 1.047875 0.309 Uiso 1 1 calc R U . . .
H74C H 0.577249 0.966717 0.978512 0.309 Uiso 1 1 calc R U . . .
C75 C 0.6666(18) 0.8947(14) 0.9853(13) 0.169(9) Uani 1 1 d . U . . .
H75 H 0.669896 0.863767 1.026001 0.203 Uiso 1 1 calc R U . . .
C76 C 0.686(2) 0.8492(17) 0.9307(18) 0.287(16) Uani 1 1 d . U . . .
H76A H 0.727260 0.870957 0.888086 0.430 Uiso 1 1 calc R U . . .
H76B H 0.629476 0.839349 0.923020 0.430 Uiso 1 1 calc R U . . .
H76C H 0.712913 0.806738 0.944251 0.430 Uiso 1 1 calc R U . . .
C1 C 0.7260(14) 0.8983(10) 1.1900(11) 0.139(7) Uani 1 1 d D U . . .
C3 C 0.7189(17) 0.8194(11) 1.2013(12) 0.215(10) Uani 1 1 d D U . . .
H3A H 0.778961 0.798819 1.194156 0.323 Uiso 1 1 calc R U . . .
H3B H 0.693112 0.803352 1.168458 0.323 Uiso 1 1 calc R U . . .
H3C H 0.680113 0.806303 1.248567 0.323 Uiso 1 1 calc R U . . .
C84 C 0.695(2) 1.1563(14) 1.0534(12) 0.185(7) Uani 1 1 d D U . . .
C85 C 0.6677(19) 1.2202(12) 1.0220(13) 0.259(16) Uani 1 1 d D . . . .
H85A H 0.612656 1.213329 1.011441 0.388 Uiso 1 1 calc R U . . .
H85B H 0.715804 1.234596 0.979388 0.388 Uiso 1 1 calc R U . . .
H85C H 0.656588 1.255443 1.054336 0.388 Uiso 1 1 calc R U . . .
C86 C 0.7050(16) 1.1527(12) 1.1219(11) 0.186(7) Uani 1 1 d D U . . .
H86A H 0.762764 1.171969 1.118021 0.280 Uiso 1 1 calc R U . . .
H86B H 0.703191 1.105147 1.140944 0.280 Uiso 1 1 calc R U . . .
H86C H 0.655905 1.178714 1.152444 0.280 Uiso 1 1 calc R U . . .
C87 C 0.597(3) 1.130(2) 1.083(2) 0.336(19) Uani 1 1 d . U . . .
H87A H 0.558157 1.164328 1.110031 0.504 Uiso 1 1 calc R U . . .
H87B H 0.596151 1.087643 1.111728 0.504 Uiso 1 1 calc R U . . .
H87C H 0.576350 1.122066 1.044241 0.504 Uiso 1 1 calc R U . . .
C88 C 1.034(2) 0.9020(16) 0.7563(14) 0.187(9) Uani 1 1 d D U . . .
C90 C 0.9644(16) 0.9326(11) 0.8199(11) 0.116(6) Uani 1 1 d . U . . .
C91 C 0.7501(15) 1.1028(11) 1.0137(12) 0.112(6) Uani 1 1 d . . . . .
C81 C 0.9287(19) 0.7481(14) 0.9916(13) 0.166(8) Uani 1 1 d . U . . .
C82 C 0.906(2) 0.7057(15) 1.0570(16) 0.275(15) Uani 1 1 d . U . . .
H82A H 0.935263 0.723530 1.087094 0.412 Uiso 1 1 calc R U . . .
H82B H 0.927891 0.658918 1.048358 0.412 Uiso 1 1 calc R U . . .
H82C H 0.840986 0.706124 1.079557 0.412 Uiso 1 1 calc R U . . .
C83 C 0.860(3) 0.7110(19) 0.970(2) 0.147(19) Uani 0.50(3) 1 d . U P A 1
H83A H 0.799800 0.731947 0.989296 0.221 Uiso 0.50(3) 1 calc R U P A 1
H83B H 0.858325 0.662968 0.987440 0.221 Uiso 0.50(3) 1 calc R U P A 1
H83C H 0.876834 0.714683 0.919496 0.221 Uiso 0.50(3) 1 calc R U P A 1
C83A C 1.001(3) 0.714(2) 0.947(2) 0.19(2) Uani 0.50(3) 1 d . U P A 2
H83D H 1.014169 0.735207 0.899430 0.289 Uiso 0.50(3) 1 calc R U P A 2
H83E H 0.986348 0.666048 0.948054 0.289 Uiso 0.50(3) 1 calc R U P A 2
H83F H 1.054689 0.716132 0.960945 0.289 Uiso 0.50(3) 1 calc R U P A 2
C60 C 0.237(2) 0.3184(17) 0.1965(16) 0.268(17) Uani 1 1 d . . . D 1
H60A H 0.174404 0.326627 0.225770 0.403 Uiso 1 1 calc R U . D 1
H60B H 0.238503 0.317853 0.148490 0.403 Uiso 1 1 calc R U . D 1
H60C H 0.274620 0.354686 0.199780 0.403 Uiso 1 1 calc R U . D 1
C61 C 0.356(3) 0.234(2) 0.171(2) 0.212(12) Uani 0.62(2) 1 d . U P D 1
H61A H 0.378643 0.269753 0.134111 0.318 Uiso 0.62(2) 1 calc R U P D 1
H61B H 0.348147 0.192223 0.151866 0.318 Uiso 0.62(2) 1 calc R U P D 1
H61C H 0.398179 0.224916 0.197084 0.318 Uiso 0.62(2) 1 calc R U P D 1
C61A C 0.168(4) 0.231(3) 0.247(3) 0.195(14) Uani 0.38(2) 1 d . U P D 2
H61D H 0.131828 0.259720 0.282650 0.292 Uiso 0.38(2) 1 calc R U P D 2
H61E H 0.166483 0.183697 0.266298 0.292 Uiso 0.38(2) 1 calc R U P D 2
H61F H 0.142539 0.234481 0.208841 0.292 Uiso 0.38(2) 1 calc R U P D 2

loop_
_atom_site_aniso_label
_atom_site_aniso_U_11
_atom_site_aniso_U_22
_atom_site_aniso_U_33
_atom_site_aniso_U_23
_atom_site_aniso_U_13
_atom_site_aniso_U_12
Ti6 0.0701(18) 0.0502(16) 0.0706(17) -0.0045(12) -0.0177(14) -0.0125(13)
Ti7 0.0561(16) 0.0410(14) 0.0460(14) 0.0042(10) -0.0086(12) -0.0057(11)
Ti8 0.0539(16) 0.0453(15) 0.0475(14) 0.0043(11) -0.0108(12) -0.0065(11)
O1 0.140(10) 0.104(8) 0.081(7) -0.005(6) -0.051(7) -0.022(7)
O2 0.085(8) 0.057(7) 0.146(10) -0.041(6) -0.048(7) 0.019(6)
O3 0.074(7) 0.025(5) 0.080(6) 0.002(4) -0.014(5) 0.003(5)
O4 0.053(5) 0.037(5) 0.053(5) 0.005(4) -0.012(4) -0.007(4)
O5 0.063(7) 0.078(8) 0.160(10) -0.042(7) -0.021(7) -0.010(6)
O6 0.187(12) 0.067(8) 0.079(7) 0.004(6) -0.037(7) -0.062(8)
O7 0.106(8) 0.063(7) 0.114(9) -0.025(6) -0.018(7) -0.027(6)
O8 0.073(7) 0.062(6) 0.040(5) 0.003(4) -0.008(5) -0.010(5)
O9 0.064(6) 0.053(6) 0.045(5) 0.004(4) -0.005(5) 0.005(5)
O10 0.053(7) 0.070(7) 0.084(7) -0.005(5) -0.003(5) -0.012(5)
O11 0.061(6) 0.043(6) 0.040(5) 0.003(4) -0.007(4) 0.006(4)
O12 0.070(6) 0.041(5) 0.061(6) -0.001(4) -0.013(5) 0.002(4)
O13 0.043(6) 0.059(5) 0.053(5) 0.000(4) -0.007(4) -0.009(5)
O14 0.063(6) 0.052(5) 0.038(5) 0.003(4) 0.008(4) 0.004(4)
O15 0.055(5) 0.023(4) 0.058(5) 0.003(4) -0.013(4) -0.011(4)
C01T 0.063(14) 0.074(13) 0.067(10) 0.014(9) -0.015(9) 0.002(10)
C20 0.154(18) 0.063(12) 0.094(13) 0.001(10) -0.009(12) -0.001(12)
C18 0.201(17) 0.127(15) 0.217(17) 0.013(13) 0.020(13) -0.018(14)
C01X 0.043(11) 0.075(12) 0.128(14) -0.011(10) -0.004(10) 0.003(9)
C01Z 0.086(11) 0.079(11) 0.081(10) 0.013(8) -0.020(9) 0.004(9)
C19 0.190(17) 0.211(18) 0.249(19) 0.042(14) -0.086(15) -0.080(15)
C02R 0.148(15) 0.231(17) 0.130(14) 0.043(13) -0.030(12) -0.005(13)
C02M 0.084(16) 0.29(3) 0.31(3) -0.15(3) -0.032(18) -0.035(17)
C17 0.226(18) 0.183(16) 0.160(16) 0.056(13) -0.028(14) -0.035(14)
C92 0.076(11) 0.062(12) 0.061(10) 0.007(8) 0.007(9) -0.023(9)
C57 0.097(12) 0.036(9) 0.088(11) 0.004(8) -0.039(10) 0.015(9)
C5 0.051(9) 0.069(11) 0.039(8) 0.011(8) -0.019(7) -0.006(8)
C7 0.055(9) 0.050(10) 0.045(9) -0.015(8) -0.013(8) 0.008(8)
C8 0.067(10) 0.031(8) 0.049(8) 0.003(7) -0.024(8) -0.004(7)
C9 0.088(11) 0.065(11) 0.047(8) -0.008(8) -0.013(8) -0.011(9)
C10 0.063(11) 0.068(10) 0.048(8) 0.015(7) -0.018(7) -0.018(8)
C11 0.096(13) 0.060(9) 0.039(9) 0.009(7) -0.034(9) -0.016(8)
C12 0.077(12) 0.065(9) 0.047(9) 0.008(7) -0.023(8) -0.010(8)
C13 0.060(11) 0.070(10) 0.059(10) 0.006(8) -0.009(9) -0.010(8)
C14 0.064(10) 0.084(11) 0.050(10) -0.024(8) -0.006(9) 0.002(8)
C15 0.050(10) 0.049(8) 0.035(8) -0.006(6) 0.017(7) -0.004(7)
C16 0.073(12) 0.053(9) 0.041(9) -0.006(7) -0.008(9) -0.013(8)
C50 0.235(17) 0.140(14) 0.116(13) -0.018(12) 0.023(12) -0.024(13)
C49 0.187(17) 0.230(18) 0.156(15) 0.072(14) -0.011(13) 0.022(15)
C51 0.222(17) 0.205(17) 0.125(14) 0.033(13) -0.019(13) -0.093(15)
C52 0.114(14) 0.081(12) 0.061(10) 0.030(9) -0.006(10) -0.011(11)
C21 0.045(8) 0.068(9) 0.048(8) -0.011(7) 0.004(7) 0.005(7)
C22 0.049(9) 0.048(8) 0.052(9) -0.001(7) -0.020(8) 0.016(7)
C23 0.045(10) 0.093(12) 0.048(9) 0.020(8) 0.010(8) -0.004(9)
C24 0.050(10) 0.065(10) 0.079(11) 0.008(8) -0.008(10) -0.020(8)
C25 0.057(10) 0.056(9) 0.061(10) -0.009(7) -0.012(8) 0.003(8)
C26 0.023(8) 0.051(8) 0.052(9) -0.001(7) -0.004(7) -0.003(7)
C27 0.052(9) 0.040(8) 0.024(7) 0.012(6) 0.002(7) -0.001(7)
C28 0.078(10) 0.032(7) 0.062(9) 0.013(6) -0.035(8) 0.002(7)
C29 0.055(12) 0.125(15) 0.111(14) 0.005(12) -0.016(10) -0.013(11)
C30 0.138(17) 0.19(2) 0.137(16) 0.101(15) -0.036(14) -0.078(15)
C31 0.067(13) 0.134(17) 0.20(2) -0.015(14) -0.010(12) -0.022(12)
C32 0.079(13) 0.155(18) 0.17(2) 0.003(15) -0.003(13) -0.054(12)
C33 0.074(11) 0.045(8) 0.082(10) 0.002(7) -0.054(9) 0.003(7)
C34 0.037(8) 0.050(9) 0.047(8) 0.001(7) -0.010(6) 0.008(7)
C35 0.055(9) 0.062(11) 0.059(9) 0.012(8) -0.022(7) -0.002(8)
C36 0.054(9) 0.048(10) 0.091(11) 0.000(9) -0.011(8) -0.004(7)
C37 0.056(9) 0.053(10) 0.069(9) -0.001(7) -0.032(7) -0.003(7)
C38 0.035(8) 0.045(9) 0.051(8) 0.001(7) -0.007(6) -0.009(6)
C39 0.045(8) 0.041(9) 0.032(7) 0.010(6) 0.001(6) -0.001(7)
C40 0.138(15) 0.044(10) 0.085(11) -0.005(8) -0.040(11) 0.003(10)
C41 0.32(2) 0.116(14) 0.211(17) -0.030(13) -0.123(15) 0.022(14)
C42 0.18(2) 0.069(13) 0.35(3) -0.034(16) -0.18(2) 0.044(13)
C43 0.174(16) 0.130(14) 0.265(19) -0.003(14) -0.015(14) -0.030(13)
C54 0.230(17) 0.160(14) 0.110(12) 0.000(11) -0.068(12) -0.086(13)
C56 0.118(17) 0.25(3) 0.118(15) 0.096(15) 0.019(13) 0.010(16)
C6 0.25(3) 0.091(14) 0.119(15) 0.053(11) 0.010(15) 0.055(15)
C55 0.069(10) 0.059(9) 0.034(8) 0.006(6) 0.016(7) 0.002(8)
C48 0.067(11) 0.038(9) 0.049(10) -0.014(7) 0.010(8) -0.018(8)
C44 0.079(14) 0.136(16) 0.175(18) -0.055(14) -0.013(13) 0.053(12)
C45 0.170(19) 0.091(14) 0.136(17) 0.058(11) -0.009(14) 0.018(12)
C46 0.144(17) 0.065(12) 0.22(2) -0.063(13) -0.023(15) 0.006(11)
C47 0.086(13) 0.046(10) 0.111(13) -0.008(9) -0.022(10) 0.003(9)
C53 0.082(13) 0.049(12) 0.058(9) 0.005(7) -0.004(9) -0.003(10)
C80 0.31(2) 0.204(18) 0.194(18) 0.012(15) -0.073(16) -0.095(16)
C77 0.143(11) 0.127(10) 0.140(10) -0.001(8) -0.044(8) -0.013(9)
C79 0.220(19) 0.26(2) 0.30(2) 0.083(16) -0.086(16) -0.051(16)
C78 0.26(2) 0.160(17) 0.27(2) 0.015(15) 0.004(15) 0.001(15)
C58 0.105(14) 0.059(12) 0.086(13) 0.013(10) 0.015(11) -0.030(10)
C59 0.199(13) 0.204(12) 0.187(12) -0.023(9) -0.075(9) -0.025(9)
C89 0.055(14) 0.15(2) 0.39(4) -0.01(2) 0.022(17) 0.016(14)
Ti3 0.0730(19) 0.0757(19) 0.0687(17) 0.0052(13) -0.0320(15) -0.0061(14)
Ti2 0.055(4) 0.054(4) 0.087(4) -0.011(3) -0.035(3) 0.002(3)
O21 0.079(14) 0.051(12) 0.097(14) -0.001(10) -0.056(11) 0.006(10)
Ti5 0.076(4) 0.063(4) 0.049(3) 0.012(3) -0.026(3) -0.013(3)
O16 0.097(10) 0.063(9) 0.051(8) -0.006(7) -0.003(7) 0.015(7)
C2 0.102(18) 0.104(18) 0.104(17) -0.018(14) -0.019(14) 0.021(15)
O19 0.043(9) 0.056(9) 0.072(9) -0.003(7) -0.018(8) -0.004(7)
O23 0.067(8) 0.030(8) 0.020(6) -0.009(5) -0.010(6) -0.025(6)
O25 0.072(9) 0.082(9) 0.079(9) -0.002(7) -0.019(7) -0.015(8)
Ti1 0.066(4) 0.097(5) 0.054(3) -0.004(3) -0.029(3) 0.006(3)
Ti4 0.070(4) 0.054(3) 0.073(4) 0.006(3) -0.028(3) -0.002(3)
O20 0.048(8) 0.013(6) 0.072(8) 0.012(6) -0.017(6) 0.007(6)
C4 0.103(18) 0.117(18) 0.129(19) 0.003(15) -0.031(15) -0.045(14)
O18 0.067(11) 0.063(11) 0.062(10) -0.003(8) -0.030(9) -0.006(9)
O17 0.068(9) 0.062(8) 0.051(8) 0.001(7) -0.029(7) -0.009(7)
O23A 0.099(9) 0.065(9) 0.083(9) 0.003(7) -0.003(7) 0.008(7)
O12A 0.039(12) 0.149(19) 0.092(14) 0.012(12) -0.020(11) -0.014(12)
O24 0.065(8) 0.060(8) 0.063(8) -0.012(7) -0.015(7) -0.001(7)
O26 0.144(10) 0.080(7) 0.085(7) -0.020(5) -0.068(7) 0.035(7)
O27 0.077(7) 0.115(8) 0.087(7) 0.016(6) -0.065(6) -0.018(6)
O28 0.093(8) 0.074(7) 0.093(7) 0.010(5) -0.052(6) 0.006(6)
O29 0.092(8) 0.122(9) 0.087(8) -0.031(7) -0.053(7) 0.035(7)
O30 0.093(8) 0.123(8) 0.121(8) 0.050(6) -0.066(6) -0.064(7)
O31 0.056(6) 0.072(6) 0.057(5) 0.005(4) -0.032(4) -0.006(4)
O32 0.080(8) 0.103(8) 0.113(8) 0.047(6) -0.070(7) -0.030(6)
C62 0.20(3) 0.25(3) 0.18(2) -0.01(2) -0.01(2) 0.06(2)
C63 0.236(18) 0.213(18) 0.162(16) -0.053(15) -0.026(15) 0.027(16)
C64 0.15(3) 0.16(3) 0.17(3) -0.028(18) -0.053(19) 0.000(19)
C65 0.19(3) 0.17(2) 0.20(2) -0.059(17) -0.045(17) -0.024(17)
C66 0.284(19) 0.210(18) 0.169(16) 0.020(13) -0.114(15) -0.058(15)
C67 0.082(8) 0.092(8) 0.095(8) 0.009(7) -0.029(7) -0.003(7)
C68 0.153(15) 0.176(15) 0.212(16) 0.089(13) -0.066(13) -0.034(13)
C69 0.27(2) 0.193(18) 0.25(2) 0.037(15) -0.023(16) 0.037(16)
C70 0.067(12) 0.082(12) 0.069(10) 0.022(9) -0.015(9) -0.014(10)
C71 0.22(2) 0.25(2) 0.173(18) -0.036(17) -0.098(17) 0.111(17)
C72 0.243(17) 0.253(17) 0.198(16) -0.062(14) -0.094(14) 0.058(14)
C73 0.226(19) 0.25(2) 0.217(18) -0.021(15) -0.122(15) 0.056(16)
C74 0.180(17) 0.218(18) 0.230(18) 0.083(14) -0.105(14) -0.036(14)
C75 0.177(12) 0.177(12) 0.159(12) -0.025(9) -0.056(9) -0.023(9)
C76 0.29(2) 0.27(2) 0.29(2) -0.042(18) -0.084(17) -0.056(17)
C1 0.150(11) 0.133(10) 0.150(10) -0.018(8) -0.069(9) -0.007(8)
C3 0.238(18) 0.220(18) 0.160(16) -0.003(14) -0.031(14) 0.002(15)
C84 0.199(10) 0.194(10) 0.166(10) -0.041(9) -0.060(8) 0.018(8)
C85 0.30(3) 0.15(2) 0.21(3) 0.055(19) 0.03(2) 0.09(2)
C86 0.200(10) 0.196(10) 0.167(10) -0.041(9) -0.060(8) 0.018(8)
C87 0.34(3) 0.32(3) 0.34(3) -0.067(19) -0.091(18) 0.011(18)
C88 0.191(12) 0.180(12) 0.177(12) -0.016(9) -0.044(9) 0.003(9)
C90 0.116(10) 0.118(10) 0.126(10) -0.047(8) -0.044(8) -0.005(9)
C91 0.099(17) 0.110(17) 0.126(19) -0.034(15) -0.032(15) 0.016(13)
C81 0.163(12) 0.190(12) 0.151(11) 0.002(9) -0.065(9) -0.005(9)
C82 0.32(2) 0.23(2) 0.27(2) 0.006(17) -0.090(17) -0.019(17)
C83 0.16(3) 0.13(2) 0.18(2) -0.031(16) -0.094(18) -0.015(17)
C83A 0.20(3) 0.17(3) 0.19(3) -0.044(18) -0.040(19) -0.001(18)
C60 0.25(3) 0.30(4) 0.33(4) 0.09(3) -0.22(3) -0.08(3)
C61 0.226(17) 0.219(17) 0.203(17) -0.036(14) -0.083(13) -0.003(14)
C61A 0.20(2) 0.22(2) 0.19(2) -0.04(2) -0.09(2) -0.04(2)

loop_
_atom_type_symbol
_atom_type_description
_atom_type_scat_dispersion_real
_atom_type_scat_dispersion_imag
_atom_type_scat_source
C C 0.0033 0.0016 'International Tables Vol C Tables 4.2.6.8 and 6.1.1.4'
H H 0.0000 0.0000 'International Tables Vol C Tables 4.2.6.8 and 6.1.1.4'
O O 0.0106 0.0060 'International Tables Vol C Tables 4.2.6.8 and 6.1.1.4'
Ti Ti 0.2776 0.4457 'International Tables Vol C Tables 4.2.6.8 and 6.1.1.4'

loop_
_geom_angle_atom_site_label_1
_geom_angle_atom_site_label_2
_geom_angle_atom_site_label_3
_geom_angle
_geom_angle_site_symmetry_1
_geom_angle_site_symmetry_3
_geom_angle_publ_flag
O1 Ti6 O2 96.1(5) . . ?
O1 Ti6 O4 105.2(4) . . ?
O1 Ti6 O5 93.5(5) . . ?
O1 Ti6 O6 155.8(5) . . ?
O1 Ti6 O7 93.0(5) . . ?
O1 Ti6 C58 125.6(7) . . ?
O2 Ti6 O6 84.0(5) . . ?
O2 Ti6 O7 84.1(4) . . ?
O2 Ti6 C58 82.7(5) . . ?
O4 Ti6 O2 94.2(4) . . ?
O4 Ti6 O5 96.4(4) . . ?
O4 Ti6 O6 98.8(4) . . ?
O4 Ti6 O7 161.8(4) . . ?
O4 Ti6 C58 129.1(6) . . ?
O5 Ti6 O2 163.4(4) . . ?
O5 Ti6 O6 81.7(5) . . ?
O5 Ti6 O7 81.8(4) . . ?
O5 Ti6 C58 80.7(5) . . ?
O6 Ti6 O7 62.9(4) . . ?
O6 Ti6 C58 30.3(5) . . ?
O7 Ti6 C58 32.6(5) . . ?
O3 Ti7 Ti8 130.0(3) . . ?
O3 Ti7 O4 92.2(3) . . ?
O3 Ti7 O8 84.1(3) . . ?
O4 Ti7 Ti8 39.96(19) . . ?
O8 Ti7 Ti8 76.8(3) . . ?
O8 Ti7 O4 81.8(3) . . ?
O13 Ti7 Ti8 130.4(2) . . ?
O13 Ti7 O3 94.0(4) . . ?
O13 Ti7 O4 167.7(3) . . ?
O13 Ti7 O8 88.3(3) . . ?
O13 Ti7 O15 96.4(3) . . ?
O14 Ti7 Ti8 101.2(2) . . ?
O14 Ti7 O3 94.1(3) . . ?
O14 Ti7 O4 93.9(3) . . ?
O14 Ti7 O8 175.3(4) . . ?
O14 Ti7 O13 96.2(3) . . ?
O14 Ti7 O15 94.5(3) . . ?
O15 Ti7 Ti8 36.6(2) . . ?
O15 Ti7 O3 165.7(3) . . ?
O15 Ti7 O4 75.8(3) . . ?
O15 Ti7 O8 86.3(3) . . ?
O4 Ti8 Ti7 40.3(2) . . ?
O4 Ti8 O9 82.1(3) . . ?
O9 Ti8 Ti7 77.7(3) . . ?
O10 Ti8 Ti7 131.3(3) . . ?
O10 Ti8 O4 92.9(3) . . ?
O10 Ti8 O9 84.1(4) . . ?
O11 Ti8 Ti7 127.6(3) . . ?
O11 Ti8 O4 165.7(3) . . ?
O11 Ti8 O9 87.5(3) . . ?
O11 Ti8 O10 95.8(4) . . ?
O11 Ti8 O12 98.1(3) . . ?
O11 Ti8 O15 93.2(3) . . ?
O12 Ti8 Ti7 101.4(2) . . ?
O12 Ti8 O4 93.0(3) . . ?
O12 Ti8 O9 173.4(4) . . ?
O12 Ti8 O10 91.7(4) . . ?
O12 Ti8 O15 95.6(3) . . ?
O15 Ti8 Ti7 37.1(2) . . ?
O15 Ti8 O4 76.6(3) . . ?
O15 Ti8 O9 87.7(3) . . ?
O15 Ti8 O10 167.5(4) . . ?
C59 O1 Ti6 151.6(16) . . ?
C53 O2 Ti6 136.4(10) . . ?
C53 O3 Ti7 136.1(10) . . ?
Ti6 O4 Ti7 131.0(4) . . ?
Ti6 O4 Ti8 129.3(4) . . ?
Ti8 O4 Ti7 99.7(3) . . ?
C01T O5 Ti6 137.5(10) . . ?
C58 O6 Ti6 90.4(9) . . ?
C58 O7 Ti6 87.0(9) . . ?
C48 O8 Ti7 130.3(8) . . ?
C48 O9 Ti8 129.9(8) . . ?
C01T O10 Ti8 139.5(11) . . ?
C39 O11 Ti8 164.1(6) . . ?
C7 O12 Ti8 133.2(7) . . ?
C26 O13 Ti7 150.3(7) . . ?
C16 O14 Ti7 156.1(8) . . ?
Ti8 O15 Ti7 106.3(3) . . ?
C01Z O15 Ti7 127.0(7) . . ?
C01Z O15 Ti8 126.3(7) . . ?
O5 C01T C01X 118.1(16) . . ?
O10 C01T O5 121.0(15) . . ?
O10 C01T C01X 120.9(16) . . ?
C18 C20 C19 111.5(18) . . ?
C18 C20 C17 104.8(16) . . ?
C19 C20 C17 106.1(17) . . ?
C92 C20 C18 112.4(15) . . ?
C92 C20 C19 108.5(14) . . ?
C92 C20 C17 113.4(15) . . ?
C20 C18 H18A 109.5 . . ?
C20 C18 H18B 109.5 . . ?
C20 C18 H18C 109.5 . . ?
H18A C18 H18B 109.5 . . ?
H18A C18 H18C 109.5 . . ?
H18B C18 H18C 109.5 . . ?
C01T C01X C02M 109.8(15) . . ?
C02R C01X C01T 105.2(14) . . ?
C02R C01X C02M 112.7(17) . . ?
C89 C01X C01T 108.1(14) . . ?
C89 C01X C02R 117.1(19) . . ?
C89 C01X C02M 103.7(19) . . ?
O15 C01Z H01A 109.5 . . ?
O15 C01Z H01B 109.5 . . ?
O15 C01Z H01C 109.5 . . ?
H01A C01Z H01B 109.5 . . ?
H01A C01Z H01C 109.5 . . ?
H01B C01Z H01C 109.5 . . ?
C20 C19 H19A 109.5 . . ?
C20 C19 H19B 109.5 . . ?
C20 C19 H19C 109.5 . . ?
H19A C19 H19B 109.5 . . ?
H19A C19 H19C 109.5 . . ?
H19B C19 H19C 109.5 . . ?
C01X C02R H02A 109.5 . . ?
C01X C02R H02B 109.5 . . ?
C01X C02R H02C 109.5 . . ?
H02A C02R H02B 109.5 . . ?
H02A C02R H02C 109.5 . . ?
H02B C02R H02C 109.5 . . ?
C01X C02M H02D 109.5 . . ?
C01X C02M H02E 109.5 . . ?
C01X C02M H02F 109.5 . . ?
H02D C02M H02E 109.5 . . ?
H02D C02M H02F 109.5 . . ?
H02E C02M H02F 109.5 . . ?
C20 C17 H17A 109.5 . . ?
C20 C17 H17B 109.5 . . ?
C20 C17 H17C 109.5 . . ?
H17A C17 H17B 109.5 . . ?
H17A C17 H17C 109.5 . . ?
H17B C17 H17C 109.5 . . ?
C57 C92 C20 122.8(15) . . ?
C57 C92 C9 115.1(12) . . ?
C9 C92 C20 122.1(14) . . ?
C92 C57 H57 118.3 . . ?
C92 C57 C5 123.3(12) . . ?
C5 C57 H57 118.3 . . ?
C57 C5 C33 119.3(13) . . ?
C7 C5 C57 118.7(12) . . ?
C7 C5 C33 122.0(11) . . ?
O12 C7 C5 119.9(11) . . ?
C8 C7 O12 120.3(11) . . ?
C8 C7 C5 119.6(12) . . ?
C7 C8 C9 118.3(12) . . ?
C7 C8 C10 122.6(11) . . ?
C9 C8 C10 118.8(12) . . ?
C92 C9 C8 124.5(12) . . ?
C92 C9 H9 117.8 . . ?
C8 C9 H9 117.8 . . ?
C8 C10 H10A 108.8 . . ?
C8 C10 H10B 108.8 . . ?
H10A C10 H10B 107.7 . . ?
C11 C10 C8 113.9(10) . . ?
C11 C10 H10A 108.8 . . ?
C11 C10 H10B 108.8 . . ?
C12 C11 C10 121.1(12) . . ?
C16 C11 C10 122.2(12) . . ?
C16 C11 C12 116.7(14) . . ?
C11 C12 H12 117.9 . . ?
C13 C12 C11 124.2(13) . . ?
C13 C12 H12 117.9 . . ?
C12 C13 C52 121.2(14) . . ?
C14 C13 C12 115.1(12) . . ?
C14 C13 C52 123.6(14) . . ?
C13 C14 H14 117.2 . . ?
C13 C14 C15 125.5(13) . . ?
C15 C14 H14 117.2 . . ?
C14 C15 C16 116.4(12) . . ?
C14 C15 C21 122.6(12) . . ?
C16 C15 C21 120.8(11) . . ?
O14 C16 C15 118.1(12) . . ?
C11 C16 O14 119.9(13) . . ?
C11 C16 C15 121.9(13) . . ?
H50A C50 H50B 109.5 . . ?
H50A C50 H50C 109.5 . . ?
H50B C50 H50C 109.5 . . ?
C52 C50 H50A 109.5 . . ?
C52 C50 H50B 109.5 . . ?
C52 C50 H50C 109.5 . . ?
H49A C49 H49B 109.5 . . ?
H49A C49 H49C 109.5 . . ?
H49B C49 H49C 109.5 . . ?
C52 C49 H49A 109.5 . . ?
C52 C49 H49B 109.5 . . ?
C52 C49 H49C 109.5 . . ?
H51A C51 H51B 109.5 . . ?
H51A C51 H51C 109.5 . . ?
H51B C51 H51C 109.5 . . ?
C52 C51 H51A 109.5 . . ?
C52 C51 H51B 109.5 . . ?
C52 C51 H51C 109.5 . . ?
C50 C52 C13 113.5(13) . . ?
C50 C52 C49 110.0(17) . . ?
C50 C52 C51 111.2(18) . . ?
C49 C52 C13 114.8(15) . . ?
C49 C52 C51 100.9(16) . . ?
C51 C52 C13 105.7(13) . . ?
C15 C21 H21A 109.1 . . ?
C15 C21 H21B 109.1 . . ?
H21A C21 H21B 107.9 . . ?
C22 C21 C15 112.4(9) . . ?
C22 C21 H21A 109.1 . . ?
C22 C21 H21B 109.1 . . ?
C23 C22 C21 121.2(12) . . ?
C23 C22 C26 117.7(12) . . ?
C26 C22 C21 121.0(12) . . ?
C22 C23 H23 118.1 . . ?
C22 C23 C24 123.7(12) . . ?
C24 C23 H23 118.1 . . ?
C23 C24 C29 116.7(14) . . ?
C25 C24 C23 114.4(12) . . ?
C25 C24 C29 128.5(16) . . ?
C24 C25 H25 118.1 . . ?
C27 C25 C24 123.7(12) . . ?
C27 C25 H25 118.1 . . ?
O13 C26 C22 120.2(12) . . ?
O13 C26 C27 121.6(11) . . ?
C27 C26 C22 118.1(11) . . ?
C25 C27 C26 121.7(11) . . ?
C25 C27 C28 119.3(12) . . ?
C26 C27 C28 118.9(12) . . ?
C27 C28 H28A 109.6 . . ?
C27 C28 H28B 109.6 . . ?
H28A C28 H28B 108.2 . . ?
C38 C28 C27 110.1(9) 2_666 . ?
C38 C28 H28A 109.6 2_666 . ?
C38 C28 H28B 109.6 2_666 . ?
C24 C29 C31 110.7(14) . . ?
C24 C29 C32 107.5(14) . . ?
C30 C29 C24 110.9(13) . . ?
C30 C29 C31 115.3(15) . . ?
C30 C29 C32 106.9(16) . . ?
C31 C29 C32 104.9(14) . . ?
C29 C30 H30A 109.5 . . ?
C29 C30 H30B 109.5 . . ?
C29 C30 H30C 109.5 . . ?
H30A C30 H30B 109.5 . . ?
H30A C30 H30C 109.5 . . ?
H30B C30 H30C 109.5 . . ?
C29 C31 H31A 109.5 . . ?
C29 C31 H31B 109.5 . . ?
C29 C31 H31C 109.5 . . ?
H31A C31 H31B 109.5 . . ?
H31A C31 H31C 109.5 . . ?
H31B C31 H31C 109.5 . . ?
C29 C32 H32A 109.5 . . ?
C29 C32 H32B 109.5 . . ?
C29 C32 H32C 109.5 . . ?
H32A C32 H32B 109.5 . . ?
H32A C32 H32C 109.5 . . ?
H32B C32 H32C 109.5 . . ?
C5 C33 H33A 109.1 . . ?
C5 C33 H33B 109.1 . . ?
H33A C33 H33B 107.8 . . ?
C34 C33 C5 112.5(10) . . ?
C34 C33 H33A 109.1 . . ?
C34 C33 H33B 109.1 . . ?
C35 C34 C33 124.0(11) . . ?
C35 C34 C39 115.9(11) . . ?
C39 C34 C33 119.9(11) . . ?
C34 C35 H35 117.8 . . ?
C34 C35 C36 124.3(11) . . ?
C36 C35 H35 117.8 . . ?
C35 C36 C37 117.0(12) . . ?
C35 C36 C40 121.0(14) . . ?
C37 C36 C40 122.0(14) . . ?
C36 C37 H37 119.3 . . ?
C38 C37 C36 121.4(12) . . ?
C38 C37 H37 119.3 . . ?
C37 C38 C28 118.8(11) . 2_666 ?
C37 C38 C39 119.7(11) . . ?
C39 C38 C28 121.5(11) . 2_666 ?
O11 C39 C34 117.5(12) . . ?
O11 C39 C38 120.9(10) . . ?
C38 C39 C34 121.6(12) . . ?
C41 C40 C36 112.0(14) . . ?
C41 C40 C42 110.5(17) . . ?
C41 C40 C43 109.9(18) . . ?
C42 C40 C36 114.8(14) . . ?
C42 C40 C43 102.4(16) . . ?
C43 C40 C36 106.7(13) . . ?
C40 C41 H41A 109.5 . . ?
C40 C41 H41B 109.5 . . ?
C40 C41 H41C 109.5 . . ?
H41A C41 H41B 109.5 . . ?
H41A C41 H41C 109.5 . . ?
H41B C41 H41C 109.5 . . ?
C40 C42 H42A 109.5 . . ?
C40 C42 H42B 109.5 . . ?
C40 C42 H42C 109.5 . . ?
H42A C42 H42B 109.5 . . ?
H42A C42 H42C 109.5 . . ?
H42B C42 H42C 109.5 . . ?
C40 C43 H43A 109.5 . . ?
C40 C43 H43B 109.5 . . ?
C40 C43 H43C 109.5 . . ?
H43A C43 H43B 109.5 . . ?
H43A C43 H43C 109.5 . . ?
H43B C43 H43C 109.5 . . ?
H54A C54 H54B 109.5 . . ?
H54A C54 H54C 109.5 . . ?
H54B C54 H54C 109.5 . . ?
C55 C54 H54A 109.5 . . ?
C55 C54 H54B 109.5 . . ?
C55 C54 H54C 109.5 . . ?
H56A C56 H56B 109.5 . . ?
H56A C56 H56C 109.5 . . ?
H56B C56 H56C 109.5 . . ?
C55 C56 H56A 109.5 . . ?
C55 C56 H56B 109.5 . . ?
C55 C56 H56C 109.5 . . ?
H6A C6 H6B 109.5 . . ?
H6A C6 H6C 109.5 . . ?
H6B C6 H6C 109.5 . . ?
C55 C6 H6A 109.5 . . ?
C55 C6 H6B 109.5 . . ?
C55 C6 H6C 109.5 . . ?
C54 C55 C56 109.6(14) . . ?
C54 C55 C6 106.6(14) . . ?
C54 C55 C48 108.6(11) . . ?
C6 C55 C56 111.8(14) . . ?
C48 C55 C56 108.7(12) . . ?
C48 C55 C6 111.5(11) . . ?
O8 C48 C55 114.4(13) . . ?
O9 C48 O8 123.9(12) . . ?
O9 C48 C55 121.6(12) . . ?
H44A C44 H44B 109.5 . . ?
H44A C44 H44C 109.5 . . ?
H44B C44 H44C 109.5 . . ?
C47 C44 H44A 109.5 . . ?
C47 C44 H44B 109.5 . . ?
C47 C44 H44C 109.5 . . ?
H45A C45 H45B 109.5 . . ?
H45A C45 H45C 109.5 . . ?
H45B C45 H45C 109.5 . . ?
C47 C45 H45A 109.5 . . ?
C47 C45 H45B 109.5 . . ?
C47 C45 H45C 109.5 . . ?
H46A C46 H46B 109.5 . . ?
H46A C46 H46C 109.5 . . ?
H46B C46 H46C 109.5 . . ?
C47 C46 H46A 109.5 . . ?
C47 C46 H46B 109.5 . . ?
C47 C46 H46C 109.5 . . ?
C44 C47 C45 105.2(13) . . ?
C44 C47 C46 112.9(13) . . ?
C46 C47 C45 112.3(14) . . ?
C53 C47 C44 107.0(12) . . ?
C53 C47 C45 105.9(11) . . ?
C53 C47 C46 113.0(13) . . ?
O2 C53 C47 117.8(15) . . ?
O3 C53 O2 121.1(14) . . ?
O3 C53 C47 121.1(15) . . ?
H80A C80 H80B 109.5 . . ?
H80A C80 H80C 109.5 . . ?
H80B C80 H80C 109.5 . . ?
C77 C80 H80A 109.5 . . ?
C77 C80 H80B 109.5 . . ?
C77 C80 H80C 109.5 . . ?
C80 C77 C79 121(2) . . ?
C80 C77 C58 108(2) . . ?
C79 C77 C58 111.4(19) . . ?
C78 C77 C80 101(2) . . ?
C78 C77 C79 107(2) . . ?
C78 C77 C58 106.7(18) . . ?
C77 C79 H79A 109.5 . . ?
C77 C79 H79B 109.5 . . ?
C77 C79 H79C 109.5 . . ?
H79A C79 H79B 109.5 . . ?
H79A C79 H79C 109.5 . . ?
H79B C79 H79C 109.5 . . ?
C77 C78 H78A 109.5 . . ?
C77 C78 H78B 109.5 . . ?
C77 C78 H78C 109.5 . . ?
H78A C78 H78B 109.5 . . ?
H78A C78 H78C 109.5 . . ?
H78B C78 H78C 109.5 . . ?
O6 C58 Ti6 59.3(7) . . ?
O6 C58 O7 119.7(13) . . ?
O6 C58 C77 122.2(19) . . ?
O7 C58 Ti6 60.4(7) . . ?
O7 C58 C77 117.7(18) . . ?
C77 C58 Ti6 174.4(14) . . ?
O1 C59 C61 94(3) . . ?
O1 C59 C61A 113(3) . . ?
C60 C59 O1 107(2) . . ?
C60 C59 C61 114(3) . . ?
C01X C89 H89A 109.5 . . ?
C01X C89 H89B 109.5 . . ?
C01X C89 H89C 109.5 . . ?
H89A C89 H89B 109.5 . . ?
H89A C89 H89C 109.5 . . ?
H89B C89 H89C 109.5 . . ?
O26 Ti3 Ti2 102.8(3) . . ?
O26 Ti3 Ti1 76.6(3) . . ?
O26 Ti3 O29 168.7(5) . . ?
O27 Ti3 Ti2 137.6(3) . . ?
O27 Ti3 Ti1 137.2(3) . . ?
O27 Ti3 O26 92.1(4) . . ?
O27 Ti3 O28 89.5(4) . . ?
O27 Ti3 O29 95.7(4) . . ?
O27 Ti3 O30 98.0(4) . . ?
O27 Ti3 O31 176.0(4) . 2_777 ?
O28 Ti3 Ti2 130.3(3) . . ?
O28 Ti3 Ti1 130.0(3) . . ?
O28 Ti3 O26 87.1(4) . . ?
O28 Ti3 O29 84.8(4) . . ?
O29 Ti3 Ti2 76.8(3) . . ?
O29 Ti3 Ti1 102.8(3) . . ?
O30 Ti3 Ti2 42.0(3) . . ?
O30 Ti3 Ti1 43.6(3) . . ?
O30 Ti3 O26 94.5(5) . . ?
O30 Ti3 O28 172.3(4) . . ?
O30 Ti3 O29 92.5(5) . . ?
O30 Ti3 O31 79.0(3) . 2_777 ?
O31 Ti3 Ti2 40.5(2) 2_777 . ?
O31 Ti3 Ti1 39.0(2) 2_777 . ?
O31 Ti3 O26 85.6(4) 2_777 . ?
O31 Ti3 O28 93.6(4) 2_777 . ?
O31 Ti3 O29 87.2(4) 2_777 . ?
O21 Ti2 Ti3 74.5(5) . . ?
O21 Ti2 Ti5 93.0(5) . . ?
O21 Ti2 O16 87.6(6) . . ?
O21 Ti2 O19 125.2(7) . . ?
O21 Ti2 O23 170.7(6) . . ?
O21 Ti2 O30 92.5(6) . . ?
O21 Ti2 O31 79.1(6) . 2_777 ?
Ti5 Ti2 Ti3 126.99(19) . . ?
O16 Ti2 Ti3 160.0(4) . . ?
O16 Ti2 Ti5 43.7(4) . . ?
O16 Ti2 O23 101.1(5) . . ?
O19 Ti2 Ti3 111.6(5) . . ?
O19 Ti2 Ti5 38.0(5) . . ?
O19 Ti2 O16 71.5(6) . . ?
O19 Ti2 O23 61.7(6) . . ?
O23 Ti2 Ti3 97.4(3) . . ?
O23 Ti2 Ti5 95.6(4) . . ?
O30 Ti2 Ti3 35.2(3) . . ?
O30 Ti2 Ti5 157.6(4) . . ?
O30 Ti2 O16 158.4(5) . . ?
O30 Ti2 O19 124.4(6) . . ?
O30 Ti2 O23 78.1(4) . . ?
O31 Ti2 Ti3 37.9(2) 2_777 . ?
O31 Ti2 Ti5 89.5(3) 2_777 . ?
O31 Ti2 O16 130.7(5) 2_777 . ?
O31 Ti2 O19 78.2(5) 2_777 . ?
O31 Ti2 O23 97.4(4) 2_777 . ?
O31 Ti2 O30 70.2(3) 2_777 . ?
C91 O21 Ti2 131.9(13) . . ?
O16 Ti5 Ti2 54.8(5) . . ?
O16 Ti5 O32 80.9(5) . . ?
O19 Ti5 Ti2 46.0(7) . . ?
O19 Ti5 O16 86.9(8) . . ?
O19 Ti5 O25 168.5(8) . 2_777 ?
O19 Ti5 O32 83.7(6) . . ?
O25 Ti5 Ti2 130.0(6) 2_777 . ?
O25 Ti5 O16 83.5(7) 2_777 . ?
O25 Ti5 O32 88.6(6) 2_777 . ?
O31 Ti5 Ti2 137.6(3) . . ?
O31 Ti5 O16 167.4(6) . . ?
O31 Ti5 O19 101.9(7) . . ?
O31 Ti5 O25 86.7(6) . 2_777 ?
O31 Ti5 O32 90.9(4) . . ?
O32 Ti5 Ti2 107.9(3) . . ?
Ti5 O16 Ti2 81.5(5) . . ?
H2A C2 H2B 109.5 . . ?
H2A C2 H2C 109.5 . . ?
H2B C2 H2C 109.5 . . ?
C1 C2 H2A 109.5 . . ?
C1 C2 H2B 109.5 . . ?
C1 C2 H2C 109.5 . . ?
Ti5 O19 Ti2 96.0(9) . . ?
C81 O23 Ti2 164.0(11) . . ?
C90 O25 Ti5 122.2(15) . 2_777 ?
Ti4 Ti1 Ti3 127.0(2) . . ?
O20 Ti1 Ti3 97.0(3) . . ?
O20 Ti1 Ti4 97.1(4) . . ?
O17 Ti1 Ti3 111.5(5) . . ?
O17 Ti1 Ti4 39.1(5) . . ?
O17 Ti1 O20 62.2(6) . . ?
O17 Ti1 O23A 75.9(6) . . ?
O17 Ti1 O30 120.8(6) . . ?
O23A Ti1 Ti3 159.0(4) . . ?
O23A Ti1 Ti4 47.1(5) . . ?
O23A Ti1 O20 103.7(5) . . ?
O24 Ti1 Ti3 75.1(5) . . ?
O24 Ti1 Ti4 94.1(5) . . ?
O24 Ti1 O20 168.7(6) . . ?
O24 Ti1 O17 128.1(7) . . ?
O24 Ti1 O23A 84.9(6) . . ?
O24 Ti1 O30 94.1(5) . . ?
O30 Ti1 Ti3 34.7(2) . . ?
O30 Ti1 Ti4 155.2(4) . . ?
O30 Ti1 O20 75.1(4) . . ?
O30 Ti1 O23A 157.3(6) . . ?
O31 Ti1 Ti3 36.7(2) 2_777 . ?
O31 Ti1 Ti4 90.6(3) 2_777 . ?
O31 Ti1 O20 100.4(4) 2_777 . ?
O31 Ti1 O17 80.8(5) 2_777 . ?
O31 Ti1 O23A 133.0(5) 2_777 . ?
O31 Ti1 O30 68.3(3) 2_777 . ?
O18 Ti4 Ti1 66.3(5) . . ?
O18 Ti4 O17 95.3(7) . . ?
O18 Ti4 O23A 89.8(7) . . ?
O18 Ti4 O31 97.5(5) . . ?
O18 Ti4 O32 173.2(6) . . ?
O17 Ti4 Ti1 46.9(6) . . ?
O17 Ti4 O23A 87.3(8) . . ?
O17 Ti4 O31 102.0(6) . . ?
O17 Ti4 O32 86.2(5) . . ?
O23A Ti4 Ti1 53.4(5) . . ?
O12A Ti4 Ti1 127.3(6) 2_777 . ?
O12A Ti4 O23A 80.9(8) 2_777 . ?
O12A Ti4 O32 85.3(6) 2_777 . ?
O31 Ti4 Ti1 139.0(3) . . ?
O31 Ti4 O23A 167.5(6) . . ?
O31 Ti4 O12A 88.8(7) . 2_777 ?
O31 Ti4 O32 88.7(4) . . ?
O32 Ti4 Ti1 110.6(3) . . ?
O32 Ti4 O23A 83.6(5) . . ?
C1 O20 Ti1 152.3(10) . . ?
H4A C4 H4B 109.5 . . ?
H4A C4 H4C 109.5 . . ?
H4B C4 H4C 109.5 . . ?
C1 C4 H4A 109.5 . . ?
C1 C4 H4B 109.5 . . ?
C1 C4 H4C 109.5 . . ?
Ti4 O17 Ti1 93.9(8) . . ?
Ti4 O23A Ti1 79.5(6) . . ?
C91 O12A Ti4 121.5(16) . 2_777 ?
C90 O24 Ti1 130.2(13) . . ?
C90 O26 Ti3 131.1(12) . . ?
C71 O27 Ti3 158.7(14) . . ?
C70 O28 Ti3 133.4(9) 2_777 . ?
C91 O29 Ti3 132.2(12) . . ?
Ti3 O30 Ti2 102.8(4) . . ?
Ti3 O30 Ti1 101.7(4) . . ?
C75 O30 Ti3 131.0(11) . . ?
C75 O30 Ti2 119.2(10) . . ?
C75 O30 Ti1 126.8(11) . . ?
Ti3 O31 Ti2 101.6(3) 2_777 2_777 ?
Ti3 O31 Ti1 104.3(4) 2_777 2_777 ?
Ti5 O31 Ti3 128.0(4) . 2_777 ?
Ti5 O31 Ti2 129.6(4) . 2_777 ?
Ti5 O31 Ti1 109.1(4) . 2_777 ?
C70 O32 Ti5 127.4(10) . . ?
C70 O32 Ti4 128.1(9) . . ?
H62A C62 H62B 109.5 . . ?
H62A C62 H62C 109.5 . . ?
H62B C62 H62C 109.5 . . ?
C88 C62 H62A 109.5 . . ?
C88 C62 H62B 109.5 . . ?
C88 C62 H62C 109.5 . . ?
H63A C63 H63B 109.5 . . ?
H63A C63 H63C 109.5 . . ?
H63B C63 H63C 109.5 . . ?
C88 C63 H63A 109.5 . . ?
C88 C63 H63B 109.5 . . ?
C88 C63 H63C 109.5 . . ?
H64A C64 H64B 109.5 . . ?
H64A C64 H64C 109.5 . . ?
H64B C64 H64C 109.5 . . ?
C88 C64 H64A 109.5 . . ?
C88 C64 H64B 109.5 . . ?
C88 C64 H64C 109.5 . . ?
H65A C65 H65B 109.5 . . ?
H65A C65 H65C 109.5 . . ?
H65B C65 H65C 109.5 . . ?
C88 C65 H65A 109.5 . . ?
C88 C65 H65B 109.5 . . ?
C88 C65 H65C 109.5 . . ?
H66A C66 H66B 109.5 . . ?
H66A C66 H66C 109.5 . . ?
H66B C66 H66C 109.5 . . ?
C67 C66 H66A 109.5 . . ?
C67 C66 H66B 109.5 . . ?
C67 C66 H66C 109.5 . . ?
C68 C67 C66 104.1(17) . . ?
C68 C67 C69 111.7(19) . . ?
C68 C67 C70 115.9(15) . . ?
C69 C67 C66 104.6(18) . . ?
C69 C67 C70 106.0(16) . . ?
C70 C67 C66 114.1(16) . . ?
C67 C68 H68A 109.5 . . ?
C67 C68 H68B 109.5 . . ?
C67 C68 H68C 109.5 . . ?
H68A C68 H68B 109.5 . . ?
H68A C68 H68C 109.5 . . ?
H68B C68 H68C 109.5 . . ?
C67 C69 H69A 109.5 . . ?
C67 C69 H69B 109.5 . . ?
C67 C69 H69C 109.5 . . ?
H69A C69 H69B 109.5 . . ?
H69A C69 H69C 109.5 . . ?
H69B C69 H69C 109.5 . . ?
O28 C70 C67 114.7(15) 2_777 . ?
O32 C70 O28 127.4(13) . 2_777 ?
O32 C70 C67 117.7(15) . . ?
O27 C71 H71 99.1 . . ?
O27 C71 C72 119(2) . . ?
C72 C71 H71 99.1 . . ?
C73 C71 O27 112(2) . . ?
C73 C71 H71 99.1 . . ?
C73 C71 C72 121(3) . . ?
C71 C72 H72A 109.5 . . ?
C71 C72 H72B 109.5 . . ?
C71 C72 H72C 109.5 . . ?
H72A C72 H72B 109.5 . . ?
H72A C72 H72C 109.5 . . ?
H72B C72 H72C 109.5 . . ?
C71 C73 H73A 109.5 . . ?
C71 C73 H73B 109.5 . . ?
C71 C73 H73C 109.5 . . ?
H73A C73 H73B 109.5 . . ?
H73A C73 H73C 109.5 . . ?
H73B C73 H73C 109.5 . . ?
H74A C74 H74B 109.5 . . ?
H74A C74 H74C 109.5 . . ?
H74B C74 H74C 109.5 . . ?
C75 C74 H74A 109.5 . . ?
C75 C74 H74B 109.5 . . ?
C75 C74 H74C 109.5 . . ?
O30 C75 H75 103.2 . . ?
C74 C75 O30 107(2) . . ?
C74 C75 H75 103.2 . . ?
C74 C75 C76 136(3) . . ?
C76 C75 O30 100(2) . . ?
C76 C75 H75 103.2 . . ?
C75 C76 H76A 109.5 . . ?
C75 C76 H76B 109.5 . . ?
C75 C76 H76C 109.5 . . ?
H76A C76 H76B 109.5 . . ?
H76A C76 H76C 109.5 . . ?
H76B C76 H76C 109.5 . . ?
C2 C1 C3 95(2) . . ?
C4 C1 O20 151.2(19) . . ?
C4 C1 C3 100(2) . . ?
C3 C1 O20 103.4(15) . . ?
C1 C3 H3A 109.5 . . ?
C1 C3 H3B 109.5 . . ?
C1 C3 H3C 109.5 . . ?
H3A C3 H3B 109.5 . . ?
H3A C3 H3C 109.5 . . ?
H3B C3 H3C 109.5 . . ?
C85 C84 C87 93(2) . . ?
C85 C84 C91 124(2) . . ?
C86 C84 C85 121(3) . . ?
C86 C84 C87 93(2) . . ?
C86 C84 C91 110(2) . . ?
C91 C84 C87 107(3) . . ?
C84 C85 H85A 109.5 . . ?
C84 C85 H85B 109.5 . . ?
C84 C85 H85C 109.5 . . ?
H85A C85 H85B 109.5 . . ?
H85A C85 H85C 109.5 . . ?
H85B C85 H85C 109.5 . . ?
C84 C86 H86A 109.5 . . ?
C84 C86 H86B 109.5 . . ?
C84 C86 H86C 109.5 . . ?
H86A C86 H86B 109.5 . . ?
H86A C86 H86C 109.5 . . ?
H86B C86 H86C 109.5 . . ?
C84 C87 H87A 109.5 . . ?
C84 C87 H87B 109.5 . . ?
C84 C87 H87C 109.5 . . ?
H87A C87 H87B 109.5 . . ?
H87A C87 H87C 109.5 . . ?
H87B C87 H87C 109.5 . . ?
C62 C88 C63 127(3) . . ?
C62 C88 C64 95(3) . . ?
C62 C88 C90 120(2) . . ?
C63 C88 C64 92(3) . . ?
C63 C88 C90 113(2) . . ?
C90 C88 C64 89(3) . . ?
C90 C88 C65 94(2) . . ?
O25 C90 C88 94(2) . . ?
O24 C90 C88 109.7(19) . . ?
O26 C90 O25 107(2) . . ?
O26 C90 O24 112.7(18) . . ?
O26 C90 C88 127(2) . . ?
O12A C91 C84 97(2) . . ?
O29 C91 O21 106.3(17) . . ?
O29 C91 O12A 115(2) . . ?
O29 C91 C84 123(2) . . ?
C84 C91 O21 112.3(18) . . ?
C82 C81 O23 115(2) . . ?
C82 C81 C83 91(2) . . ?
C83 C81 O23 102(2) . . ?
C83A C81 C82 105(3) . . ?
C81 C82 H82A 109.5 . . ?
C81 C82 H82B 109.5 . . ?
C81 C82 H82C 109.5 . . ?
H82A C82 H82B 109.5 . . ?
H82A C82 H82C 109.5 . . ?
H82B C82 H82C 109.5 . . ?
C81 C83 H83A 109.5 . . ?
C81 C83 H83B 109.5 . . ?
C81 C83 H83C 109.5 . . ?
H83A C83 H83B 109.5 . . ?
H83A C83 H83C 109.5 . . ?
H83B C83 H83C 109.5 . . ?
C81 C83A H83D 109.5 . . ?
C81 C83A H83E 109.5 . . ?
C81 C83A H83F 109.5 . . ?
H83D C83A H83E 109.5 . . ?
H83D C83A H83F 109.5 . . ?
H83E C83A H83F 109.5 . . ?
C59 C60 H60A 109.5 . . ?
C59 C60 H60B 109.5 . . ?
C59 C60 H60C 109.5 . . ?
H60A C60 H60B 109.5 . . ?
H60A C60 H60C 109.5 . . ?
H60B C60 H60C 109.5 . . ?
C59 C61 H61A 109.5 . . ?
C59 C61 H61B 109.5 . . ?
C59 C61 H61C 109.5 . . ?
H61A C61 H61B 109.5 . . ?
H61A C61 H61C 109.5 . . ?
H61B C61 H61C 109.5 . . ?
C59 C61A H61D 109.5 . . ?
C59 C61A H61E 109.5 . . ?
C59 C61A H61F 109.5 . . ?
H61D C61A H61E 109.5 . . ?
H61D C61A H61F 109.5 . . ?
H61E C61A H61F 109.5 . . ?

loop_
_geom_bond_atom_site_label_1
_geom_bond_atom_site_label_2
_geom_bond_distance
_geom_bond_site_symmetry_2
_geom_bond_publ_flag
Ti6 O1 1.739(10) . ?
Ti6 O2 2.013(10) . ?
Ti6 O4 1.817(7) . ?
Ti6 O5 1.979(11) . ?
Ti6 O6 2.099(9) . ?
Ti6 O7 2.126(9) . ?
Ti6 C58 2.441(14) . ?
Ti7 Ti8 3.155(3) . ?
Ti7 O3 1.990(8) . ?
Ti7 O4 2.072(7) . ?
Ti7 O8 2.058(8) . ?
Ti7 O13 1.817(8) . ?
Ti7 O14 1.780(7) . ?
Ti7 O15 1.982(7) . ?
Ti8 O4 2.056(7) . ?
Ti8 O9 2.073(8) . ?
Ti8 O10 1.979(10) . ?
Ti8 O11 1.782(8) . ?
Ti8 O12 1.815(8) . ?
Ti8 O15 1.961(7) . ?
O1 C59 1.41(3) . ?
O2 C53 1.267(15) . ?
O3 C53 1.252(15) . ?
O5 C01T 1.290(16) . ?
O6 C58 1.232(18) . ?
O7 C58 1.318(18) . ?
O8 C48 1.304(13) . ?
O9 C48 1.237(14) . ?
O10 C01T 1.203(16) . ?
O11 C39 1.351(12) . ?
O12 C7 1.370(13) . ?
O13 C26 1.316(12) . ?
O14 C16 1.374(13) . ?
O15 C01Z 1.408(14) . ?
C01T C01X 1.514(19) . ?
C20 C18 1.511(13) . ?
C20 C19 1.521(13) . ?
C20 C17 1.523(13) . ?
C20 C92 1.498(19) . ?
C18 H18A 0.9600 . ?
C18 H18B 0.9600 . ?
C18 H18C 0.9600 . ?
C01X C02R 1.48(2) . ?
C01X C02M 1.52(2) . ?
C01X C89 1.41(2) . ?
C01Z H01A 0.9600 . ?
C01Z H01B 0.9600 . ?
C01Z H01C 0.9600 . ?
C19 H19A 0.9600 . ?
C19 H19B 0.9600 . ?
C19 H19C 0.9600 . ?
C02R H02A 0.9600 . ?
C02R H02B 0.9600 . ?
C02R H02C 0.9600 . ?
C02M H02D 0.9600 . ?
C02M H02E 0.9600 . ?
C02M H02F 0.9600 . ?
C17 H17A 0.9600 . ?
C17 H17B 0.9600 . ?
C17 H17C 0.9600 . ?
C92 C57 1.358(16) . ?
C92 C9 1.361(16) . ?
C57 H57 0.9300 . ?
C57 C5 1.383(16) . ?
C5 C7 1.375(15) . ?
C5 C33 1.510(15) . ?
C7 C8 1.363(15) . ?
C8 C9 1.372(15) . ?
C8 C10 1.532(15) . ?
C9 H9 0.9300 . ?
C10 H10A 0.9700 . ?
C10 H10B 0.9700 . ?
C10 C11 1.523(16) . ?
C11 C12 1.398(16) . ?
C11 C16 1.373(16) . ?
C12 H12 0.9300 . ?
C12 C13 1.370(16) . ?
C13 C14 1.352(16) . ?
C13 C52 1.538(18) . ?
C14 H14 0.9300 . ?
C14 C15 1.376(15) . ?
C15 C16 1.392(15) . ?
C15 C21 1.553(16) . ?
C50 H50A 0.9600 . ?
C50 H50B 0.9600 . ?
C50 H50C 0.9600 . ?
C50 C52 1.439(12) . ?
C49 H49A 0.9600 . ?
C49 H49B 0.9600 . ?
C49 H49C 0.9600 . ?
C49 C52 1.442(12) . ?
C51 H51A 0.9600 . ?
C51 H51B 0.9600 . ?
C51 H51C 0.9600 . ?
C51 C52 1.445(12) . ?
C21 H21A 0.9700 . ?
C21 H21B 0.9700 . ?
C21 C22 1.541(15) . ?
C22 C23 1.380(16) . ?
C22 C26 1.407(15) . ?
C23 H23 0.9300 . ?
C23 C24 1.417(17) . ?
C24 C25 1.372(16) . ?
C24 C29 1.524(19) . ?
C25 H25 0.9300 . ?
C25 C27 1.333(15) . ?
C26 C27 1.382(15) . ?
C27 C28 1.522(14) . ?
C28 H28A 0.9700 . ?
C28 H28B 0.9700 . ?
C28 C38 1.521(14) 2_666 ?
C29 C30 1.50(2) . ?
C29 C31 1.53(2) . ?
C29 C32 1.56(2) . ?
C30 H30A 0.9600 . ?
C30 H30B 0.9600 . ?
C30 H30C 0.9600 . ?
C31 H31A 0.9600 . ?
C31 H31B 0.9600 . ?
C31 H31C 0.9600 . ?
C32 H32A 0.9600 . ?
C32 H32B 0.9600 . ?
C32 H32C 0.9600 . ?
C33 H33A 0.9700 . ?
C33 H33B 0.9700 . ?
C33 C34 1.506(14) . ?
C34 C35 1.385(15) . ?
C34 C39 1.410(14) . ?
C35 H35 0.9300 . ?
C35 C36 1.390(16) . ?
C36 C37 1.398(16) . ?
C36 C40 1.552(17) . ?
C37 H37 0.9300 . ?
C37 C38 1.373(15) . ?
C38 C39 1.388(14) . ?
C40 C41 1.46(2) . ?
C40 C42 1.480(19) . ?
C40 C43 1.52(2) . ?
C41 H41A 0.9600 . ?
C41 H41B 0.9600 . ?
C41 H41C 0.9600 . ?
C42 H42A 0.9600 . ?
C42 H42B 0.9600 . ?
C42 H42C 0.9600 . ?
C43 H43A 0.9600 . ?
C43 H43B 0.9600 . ?
C43 H43C 0.9600 . ?
C54 H54A 0.9600 . ?
C54 H54B 0.9600 . ?
C54 H54C 0.9600 . ?
C54 C55 1.500(11) . ?
C56 H56A 0.9600 . ?
C56 H56B 0.9600 . ?
C56 H56C 0.9600 . ?
C56 C55 1.506(11) . ?
C6 H6A 0.9600 . ?
C6 H6B 0.9600 . ?
C6 H6C 0.9600 . ?
C6 C55 1.504(11) . ?
C55 C48 1.506(16) . ?
C44 H44A 0.9600 . ?
C44 H44B 0.9600 . ?
C44 H44C 0.9600 . ?
C44 C47 1.520(11) . ?
C45 H45A 0.9600 . ?
C45 H45B 0.9600 . ?
C45 H45C 0.9600 . ?
C45 C47 1.527(11) . ?
C46 H46A 0.9600 . ?
C46 H46B 0.9600 . ?
C46 H46C 0.9600 . ?
C46 C47 1.523(11) . ?
C47 C53 1.506(18) . ?
C80 H80A 0.9600 . ?
C80 H80B 0.9600 . ?
C80 H80C 0.9600 . ?
C80 C77 1.450(15) . ?
C77 C79 1.450(15) . ?
C77 C78 1.448(15) . ?
C77 C58 1.52(2) . ?
C79 H79A 0.9600 . ?
C79 H79B 0.9600 . ?
C79 H79C 0.9600 . ?
C78 H78A 0.9600 . ?
C78 H78B 0.9600 . ?
C78 H78C 0.9600 . ?
C59 C60 1.37(3) . ?
C59 C61 1.45(4) . ?
C59 C61A 1.54(6) . ?
C89 H89A 0.9600 . ?
C89 H89B 0.9600 . ?
C89 H89C 0.9600 . ?
Ti3 Ti2 3.149(5) . ?
Ti3 Ti1 3.208(5) . ?
Ti3 O26 2.008(11) . ?
Ti3 O27 1.734(8) . ?
Ti3 O28 2.006(10) . ?
Ti3 O29 2.017(11) . ?
Ti3 O30 1.863(9) . ?
Ti3 O31 1.977(7) 2_777 ?
Ti2 O21 2.069(18) . ?
Ti2 Ti5 3.058(7) . ?
Ti2 O16 2.527(17) . ?
Ti2 O19 2.21(2) . ?
Ti2 O23 2.536(15) . ?
Ti2 O30 2.161(10) . ?
Ti2 O31 2.086(9) 2_777 ?
O21 C91 1.50(2) . ?
Ti5 O16 2.137(18) . ?
Ti5 O19 1.89(2) . ?
Ti5 O25 2.060(19) 2_777 ?
Ti5 O31 1.827(9) . ?
Ti5 O32 2.145(10) . ?
C2 H2A 0.9600 . ?
C2 H2B 0.9600 . ?
C2 H2C 0.9600 . ?
C2 C1 1.521(17) . ?
O23 C81 1.63(3) . ?
O25 C90 1.33(2) . ?
Ti1 Ti4 2.905(8) . ?
Ti1 O20 2.499(15) . ?
Ti1 O17 2.127(18) . ?
Ti1 O23A 2.371(18) . ?
Ti1 O24 2.044(15) . ?
Ti1 O30 2.260(10) . ?
Ti1 O31 2.085(9) 2_777 ?
Ti4 O18 1.796(14) . ?
Ti4 O17 1.839(19) . ?
Ti4 O23A 2.164(19) . ?
Ti4 O12A 2.103(19) 2_777 ?
Ti4 O31 1.924(9) . ?
Ti4 O32 2.133(10) . ?
O20 C1 1.63(2) . ?
C4 H4A 0.9600 . ?
C4 H4B 0.9600 . ?
C4 H4C 0.9600 . ?
C4 C1 1.524(17) . ?
O12A C91 1.32(2) . ?
O24 C90 1.48(2) . ?
O26 C90 1.20(2) . ?
O27 C71 1.39(2) . ?
O28 C70 1.298(16) 2_777 ?
O29 C91 1.195(19) . ?
O30 C75 1.58(2) . ?
O32 C70 1.213(16) . ?
C62 H62A 0.9600 . ?
C62 H62B 0.9600 . ?
C62 H62C 0.9600 . ?
C62 C88 1.42(3) . ?
C63 H63A 0.9600 . ?
C63 H63B 0.9600 . ?
C63 H63C 0.9600 . ?
C63 C88 1.438(10) . ?
C64 H64A 0.9600 . ?
C64 H64B 0.9600 . ?
C64 H64C 0.9600 . ?
C64 C88 1.69(5) . ?
C65 H65A 0.9600 . ?
C65 H65B 0.9600 . ?
C65 H65C 0.9600 . ?
C65 C88 1.78(4) . ?
C66 H66A 0.9600 . ?
C66 H66B 0.9600 . ?
C66 H66C 0.9600 . ?
C66 C67 1.53(2) . ?
C67 C68 1.44(2) . ?
C67 C69 1.46(3) . ?
C67 C70 1.506(19) . ?
C68 H68A 0.9600 . ?
C68 H68B 0.9600 . ?
C68 H68C 0.9600 . ?
C69 H69A 0.9600 . ?
C69 H69B 0.9600 . ?
C69 H69C 0.9600 . ?
C71 H71 0.9800 . ?
C71 C72 1.44(3) . ?
C71 C73 1.34(3) . ?
C72 H72A 0.9600 . ?
C72 H72B 0.9600 . ?
C72 H72C 0.9600 . ?
C73 H73A 0.9600 . ?
C73 H73B 0.9600 . ?
C73 H73C 0.9600 . ?
C74 H74A 0.9600 . ?
C74 H74B 0.9600 . ?
C74 H74C 0.9600 . ?
C74 C75 1.39(3) . ?
C75 H75 0.9800 . ?
C75 C76 1.42(3) . ?
C76 H76A 0.9600 . ?
C76 H76B 0.9600 . ?
C76 H76C 0.9600 . ?
C1 C3 1.526(17) . ?
C3 H3A 0.9600 . ?
C3 H3B 0.9600 . ?
C3 H3C 0.9600 . ?
C84 C85 1.438(10) . ?
C84 C86 1.433(10) . ?
C84 C87 1.52(4) . ?
C84 C91 1.44(3) . ?
C85 H85A 0.9600 . ?
C85 H85B 0.9600 . ?
C85 H85C 0.9600 . ?
C86 H86A 0.9600 . ?
C86 H86B 0.9600 . ?
C86 H86C 0.9600 . ?
C87 H87A 0.9600 . ?
C87 H87B 0.9600 . ?
C87 H87C 0.9600 . ?
C88 C90 1.53(3) . ?
C81 C82 1.43(3) . ?
C81 C83 1.51(3) . ?
C81 C83A 1.38(4) . ?
C82 H82A 0.9600 . ?
C82 H82B 0.9600 . ?
C82 H82C 0.9600 . ?
C83 H83A 0.9600 . ?
C83 H83B 0.9600 . ?
C83 H83C 0.9600 . ?
C83A H83D 0.9600 . ?
C83A H83E 0.9600 . ?
C83A H83F 0.9600 . ?
C60 H60A 0.9600 . ?
C60 H60B 0.9600 . ?
C60 H60C 0.9600 . ?
C61 H61A 0.9600 . ?
C61 H61B 0.9600 . ?
C61 H61C 0.9600 . ?
C61A H61D 0.9600 . ?
C61A H61E 0.9600 . ?
C61A H61F 0.9600 . ?

loop_
_geom_torsion_atom_site_label_1
_geom_torsion_atom_site_label_2
_geom_torsion_atom_site_label_3
_geom_torsion_atom_site_label_4
_geom_torsion
_geom_torsion_site_symmetry_1
_geom_torsion_site_symmetry_2
_geom_torsion_site_symmetry_3
_geom_torsion_site_symmetry_4
_geom_torsion_publ_flag
Ti6 O1 C59 C60 119(3) . . . . ?
Ti6 O1 C59 C61 -124(3) . . . . ?
Ti6 O1 C59 C61A 23(6) . . . . ?
Ti6 O2 C53 O3 -30(2) . . . . ?
Ti6 O2 C53 C47 148.8(11) . . . . ?
Ti6 O5 C01T O10 15(2) . . . . ?
Ti6 O5 C01T C01X -165.4(11) . . . . ?
Ti6 O6 C58 O7 -1.0(16) . . . . ?
Ti6 O6 C58 C77 -173.7(16) . . . . ?
Ti6 O7 C58 O6 1.0(16) . . . . ?
Ti6 O7 C58 C77 174.0(15) . . . . ?
Ti7 Ti8 O11 C39 85(3) . . . . ?
Ti7 Ti8 O12 C7 -83.4(10) . . . . ?
Ti7 O3 C53 O2 -5(2) . . . . ?
Ti7 O3 C53 C47 176.1(8) . . . . ?
Ti7 O8 C48 O9 -15.1(17) . . . . ?
Ti7 O8 C48 C55 168.7(7) . . . . ?
Ti7 O13 C26 C22 -59.9(19) . . . . ?
Ti7 O13 C26 C27 124.2(14) . . . . ?
Ti7 O14 C16 C11 -123.7(18) . . . . ?
Ti7 O14 C16 C15 60(2) . . . . ?
Ti8 Ti7 O13 C26 -80.8(15) . . . . ?
Ti8 Ti7 O14 C16 105.1(19) . . . . ?
Ti8 O9 C48 O8 13.6(18) . . . . ?
Ti8 O9 C48 C55 -170.4(8) . . . . ?
Ti8 O10 C01T O5 2(2) . . . . ?
Ti8 O10 C01T C01X -177.7(10) . . . . ?
Ti8 O11 C39 C34 43(3) . . . . ?
Ti8 O11 C39 C38 -137(2) . . . . ?
Ti8 O12 C7 C5 -70.6(14) . . . . ?
Ti8 O12 C7 C8 104.7(12) . . . . ?
O1 Ti6 O4 Ti7 -93.0(6) . . . . ?
O1 Ti6 O4 Ti8 84.1(6) . . . . ?
O2 Ti6 O1 C59 103(4) . . . . ?
O2 Ti6 O4 Ti7 4.4(5) . . . . ?
O2 Ti6 O4 Ti8 -178.5(5) . . . . ?
O3 Ti7 O13 C26 124.2(15) . . . . ?
O3 Ti7 O14 C16 -123(2) . . . . ?
O4 Ti6 O1 C59 -161(4) . . . . ?
O4 Ti7 O13 C26 -115.5(18) . . . . ?
O4 Ti7 O14 C16 144.8(19) . . . . ?
O4 Ti8 O11 C39 114(3) . . . . ?
O4 Ti8 O12 C7 -123.2(10) . . . . ?
O5 Ti6 O1 C59 -63(4) . . . . ?
O5 Ti6 O4 Ti7 171.6(5) . . . . ?
O5 Ti6 O4 Ti8 -11.3(6) . . . . ?
O5 C01T C01X C02R 91.0(18) . . . . ?
O5 C01T C01X C02M -31(2) . . . . ?
O5 C01T C01X C89 -143.0(18) . . . . ?
O6 Ti6 O1 C59 14(4) . . . . ?
O6 Ti6 O4 Ti7 89.0(5) . . . . ?
O6 Ti6 O4 Ti8 -93.9(5) . . . . ?
O7 Ti6 O1 C59 19(4) . . . . ?
O7 Ti6 O4 Ti7 88.3(12) . . . . ?
O7 Ti6 O4 Ti8 -94.6(12) . . . . ?
O8 Ti7 O13 C26 -151.8(15) . . . . ?
O9 Ti8 O11 C39 158(3) . . . . ?
O10 Ti8 O11 C39 -119(3) . . . . ?
O10 Ti8 O12 C7 143.8(10) . . . . ?
O10 C01T C01X C02R -88.9(18) . . . . ?
O10 C01T C01X C02M 149.6(17) . . . . ?
O10 C01T C01X C89 37(2) . . . . ?
O11 Ti8 O12 C7 47.7(10) . . . . ?
O12 Ti8 O11 C39 -26(3) . . . . ?
O12 C7 C8 C9 -168.8(10) . . . . ?
O12 C7 C8 C10 17.2(17) . . . . ?
O13 Ti7 O14 C16 -28(2) . . . . ?
O13 C26 C27 C25 -175.7(10) . . . . ?
O13 C26 C27 C28 1.6(15) . . . . ?
O14 Ti7 O13 C26 29.6(16) . . . . ?
O15 Ti7 O13 C26 -65.7(15) . . . . ?
O15 Ti7 O14 C16 69(2) . . . . ?
O15 Ti8 O11 C39 70(3) . . . . ?
O15 Ti8 O12 C7 -46.3(10) . . . . ?
C20 C92 C57 C5 -175.0(14) . . . . ?
C20 C92 C9 C8 175.1(14) . . . . ?
C18 C20 C92 C57 -11(2) . . . . ?
C18 C20 C92 C9 170.4(16) . . . . ?
C19 C20 C92 C57 112.9(18) . . . . ?
C19 C20 C92 C9 -66(2) . . . . ?
C17 C20 C92 C57 -129.5(17) . . . . ?
C17 C20 C92 C9 52(2) . . . . ?
C92 C57 C5 C7 1.0(19) . . . . ?
C92 C57 C5 C33 179.7(12) . . . . ?
C57 C92 C9 C8 -4(2) . . . . ?
C57 C5 C7 O12 169.0(10) . . . . ?
C57 C5 C7 C8 -6.3(17) . . . . ?
C57 C5 C33 C34 -70.9(14) . . . . ?
C5 C7 C8 C9 6.4(17) . . . . ?
C5 C7 C8 C10 -167.5(10) . . . . ?
C5 C33 C34 C35 97.3(13) . . . . ?
C5 C33 C34 C39 -78.5(13) . . . . ?
C7 C5 C33 C34 107.8(12) . . . . ?
C7 C8 C9 C92 -1.4(19) . . . . ?
C7 C8 C10 C11 -136.5(11) . . . . ?
C8 C10 C11 C12 -83.4(13) . . . . ?
C8 C10 C11 C16 93.3(13) . . . . ?
C9 C92 C57 C5 4(2) . . . . ?
C9 C8 C10 C11 49.5(14) . . . . ?
C10 C8 C9 C92 172.8(12) . . . . ?
C10 C11 C12 C13 173.0(12) . . . . ?
C10 C11 C16 O14 6.2(17) . . . . ?
C10 C11 C16 C15 -177.5(11) . . . . ?
C11 C12 C13 C14 4.6(19) . . . . ?
C11 C12 C13 C52 -177.3(12) . . . . ?
C12 C11 C16 O14 -177.1(9) . . . . ?
C12 C11 C16 C15 -0.7(18) . . . . ?
C12 C13 C14 C15 -1(2) . . . . ?
C12 C13 C52 C50 -112.0(18) . . . . ?
C12 C13 C52 C49 16(2) . . . . ?
C12 C13 C52 C51 125.9(16) . . . . ?
C13 C14 C15 C16 -3.0(19) . . . . ?
C13 C14 C15 C21 -178.3(12) . . . . ?
C14 C13 C52 C50 66(2) . . . . ?
C14 C13 C52 C49 -166.3(17) . . . . ?
C14 C13 C52 C51 -56(2) . . . . ?
C14 C15 C16 O14 -179.7(10) . . . . ?
C14 C15 C16 C11 3.9(17) . . . . ?
C14 C15 C21 C22 89.4(13) . . . . ?
C15 C21 C22 C23 -82.9(13) . . . . ?
C15 C21 C22 C26 93.3(12) . . . . ?
C16 C11 C12 C13 -3.8(18) . . . . ?
C16 C15 C21 C22 -85.7(14) . . . . ?
C52 C13 C14 C15 -179.1(12) . . . . ?
C21 C15 C16 O14 -4.3(16) . . . . ?
C21 C15 C16 C11 179.2(11) . . . . ?
C21 C22 C23 C24 -177.9(11) . . . . ?
C21 C22 C26 O13 -0.6(15) . . . . ?
C21 C22 C26 C27 175.4(10) . . . . ?
C22 C23 C24 C25 -2.8(19) . . . . ?
C22 C23 C24 C29 -176.4(12) . . . . ?
C22 C26 C27 C25 8.3(16) . . . . ?
C22 C26 C27 C28 -174.4(9) . . . . ?
C23 C22 C26 O13 175.7(10) . . . . ?
C23 C22 C26 C27 -8.3(15) . . . . ?
C23 C24 C25 C27 2.4(18) . . . . ?
C23 C24 C29 C30 67(2) . . . . ?
C23 C24 C29 C31 -62.6(18) . . . . ?
C23 C24 C29 C32 -176.7(13) . . . . ?
C24 C25 C27 C26 -5.5(19) . . . . ?
C24 C25 C27 C28 177.2(11) . . . . ?
C25 C24 C29 C30 -105.8(19) . . . . ?
C25 C24 C29 C31 124.8(17) . . . . ?
C25 C24 C29 C32 11(2) . . . . ?
C25 C27 C28 C38 -84.0(13) . . . 2_666 ?
C26 C22 C23 C24 5.8(18) . . . . ?
C26 C27 C28 C38 98.6(12) . . . 2_666 ?
C28 C38 C39 O11 -1.4(16) 2_666 . . . ?
C28 C38 C39 C34 179.0(10) 2_666 . . . ?
C29 C24 C25 C27 175.2(14) . . . . ?
C33 C5 C7 O12 -9.7(17) . . . . ?
C33 C5 C7 C8 175.0(10) . . . . ?
C33 C34 C35 C36 -177.5(12) . . . . ?
C33 C34 C39 O11 -1.0(15) . . . . ?
C33 C34 C39 C38 178.6(10) . . . . ?
C34 C35 C36 C37 1.8(18) . . . . ?
C34 C35 C36 C40 -179.6(12) . . . . ?
C35 C34 C39 O11 -177.1(9) . . . . ?
C35 C34 C39 C38 2.6(16) . . . . ?
C35 C36 C37 C38 -2.9(18) . . . . ?
C35 C36 C40 C41 159.9(16) . . . . ?
C35 C36 C40 C42 33(2) . . . . ?
C35 C36 C40 C43 -79.8(19) . . . . ?
C36 C37 C38 C28 -178.8(11) . . . 2_666 ?
C36 C37 C38 C39 3.9(17) . . . . ?
C37 C36 C40 C41 -22(2) . . . . ?
C37 C36 C40 C42 -148.6(16) . . . . ?
C37 C36 C40 C43 98.7(17) . . . . ?
C37 C38 C39 O11 175.9(9) . . . . ?
C37 C38 C39 C34 -3.7(16) . . . . ?
C39 C34 C35 C36 -1.6(17) . . . . ?
C40 C36 C37 C38 178.5(12) . . . . ?
C54 C55 C48 O8 81.4(14) . . . . ?
C54 C55 C48 O9 -95.0(16) . . . . ?
C56 C55 C48 O8 -159.5(13) . . . . ?
C56 C55 C48 O9 24.2(18) . . . . ?
C6 C55 C48 O8 -35.8(16) . . . . ?
C6 C55 C48 O9 147.8(14) . . . . ?
C44 C47 C53 O2 142.3(13) . . . . ?
C44 C47 C53 O3 -39.2(17) . . . . ?
C45 C47 C53 O2 -105.9(15) . . . . ?
C45 C47 C53 O3 72.6(16) . . . . ?
C46 C47 C53 O2 17.4(18) . . . . ?
C46 C47 C53 O3 -164.1(13) . . . . ?
C80 C77 C58 O6 -11(3) . . . . ?
C80 C77 C58 O7 176.2(18) . . . . ?
C79 C77 C58 O6 125(2) . . . . ?
C79 C77 C58 O7 -48(3) . . . . ?
C78 C77 C58 O6 -119(2) . . . . ?
C78 C77 C58 O7 68(2) . . . . ?
C58 Ti6 O1 C59 18(4) . . . . ?
C58 Ti6 O4 Ti7 88.4(7) . . . . ?
C58 Ti6 O4 Ti8 -94.5(7) . . . . ?
Ti3 O26 C90 O25 -60(2) . . . . ?
Ti3 O26 C90 O24 50(2) . . . . ?
Ti3 O26 C90 C88 -168.8(18) . . . . ?
Ti3 O27 C71 C72 39(6) . . . . ?
Ti3 O27 C71 C73 -112(4) . . . . ?
Ti3 O29 C91 O21 -56(2) . . . . ?
Ti3 O29 C91 O12A 55(3) . . . . ?
Ti3 O29 C91 C84 173.0(17) . . . . ?
Ti3 O30 C75 C74 -61(2) . . . . ?
Ti3 O30 C75 C76 84(2) . . . . ?
Ti2 Ti3 O27 C71 -159(4) . . . . ?
Ti2 Ti3 O30 C75 149.2(18) . . . . ?
Ti2 O21 C91 O29 35(3) . . . . ?
Ti2 O21 C91 C84 171.3(17) . . . . ?
Ti2 Ti5 O31 Ti3 -165.0(3) . . . 2_777 ?
Ti2 Ti5 O31 Ti2 27.4(9) . . . 2_777 ?
Ti2 O23 C81 C82 35(6) . . . . ?
Ti2 O23 C81 C83 132(4) . . . . ?
Ti2 O30 C75 C74 84(2) . . . . ?
Ti2 O30 C75 C76 -131.1(18) . . . . ?
Ti5 O25 C90 O26 81(2) 2_777 . . . ?
Ti5 O25 C90 C88 -148.0(15) 2_777 . . . ?
Ti5 O32 C70 O28 -22(2) . . . 2_777 ?
Ti5 O32 C70 C67 151.9(11) . . . . ?
O16 Ti5 O19 Ti2 41.3(7) . . . . ?
O16 Ti5 O31 Ti3 3(3) . . . 2_777 ?
O16 Ti5 O31 Ti2 -165(2) . . . 2_777 ?
O19 Ti5 O31 Ti3 -130.4(7) . . . 2_777 ?
O19 Ti5 O31 Ti2 62.0(8) . . . 2_777 ?
O25 Ti5 O19 Ti2 75(5) 2_777 . . . ?
O25 Ti5 O31 Ti3 41.9(7) 2_777 . . 2_777 ?
O25 Ti5 O31 Ti2 -125.8(7) 2_777 . . 2_777 ?
Ti1 Ti3 O27 C71 -120(4) . . . . ?
Ti1 Ti3 O30 C75 -171.9(18) . . . . ?
Ti1 O20 C1 C4 81(5) . . . . ?
Ti1 O20 C1 C3 -62(3) . . . . ?
Ti1 O24 C90 O26 -30(2) . . . . ?
Ti1 O24 C90 C88 -177.7(16) . . . . ?
Ti1 O30 C75 C74 128.8(17) . . . . ?
Ti1 O30 C75 C76 -86(2) . . . . ?
Ti4 O12A C91 O29 -73(2) 2_777 . . . ?
Ti4 O12A C91 C84 155.7(14) 2_777 . . . ?
Ti4 O32 C70 O28 35(2) . . . 2_777 ?
Ti4 O32 C70 C67 -150.9(11) . . . . ?
O18 Ti4 O17 Ti1 50.3(7) . . . . ?
O23A Ti4 O17 Ti1 -39.2(6) . . . . ?
O12A Ti4 O17 Ti1 -71(3) 2_777 . . . ?
O26 Ti3 O27 C71 -47(4) . . . . ?
O26 Ti3 O30 Ti2 104.1(5) . . . . ?
O26 Ti3 O30 Ti1 65.1(5) . . . . ?
O26 Ti3 O30 C75 -106.8(15) . . . . ?
O27 Ti3 O30 Ti2 -163.2(5) . . . . ?
O27 Ti3 O30 Ti1 157.9(5) . . . . ?
O27 Ti3 O30 C75 -14.0(16) . . . . ?
O28 Ti3 O27 C71 40(4) . . . . ?
O29 Ti3 O27 C71 125(4) . . . . ?
O29 Ti3 O30 Ti2 -67.1(5) . . . . ?
O29 Ti3 O30 Ti1 -106.1(5) . . . . ?
O29 Ti3 O30 C75 82.0(15) . . . . ?
O30 Ti3 O27 C71 -142(4) . . . . ?
O31 Ti3 O30 Ti2 19.5(4) 2_777 . . . ?
O31 Ti3 O30 Ti1 -19.4(4) 2_777 . . . ?
O31 Ti3 O30 C75 168.7(16) 2_777 . . . ?
O31 Ti5 O19 Ti2 -147.8(5) . . . . ?
O31 Ti4 O17 Ti1 149.1(5) . . . . ?
O32 Ti5 O19 Ti2 122.5(6) . . . . ?
O32 Ti5 O31 Ti3 -46.6(6) . . . 2_777 ?
O32 Ti5 O31 Ti2 145.7(6) . . . 2_777 ?
O32 Ti4 O17 Ti1 -123.0(5) . . . . ?
C62 C88 C90 O24 -4(4) . . . . ?
C62 C88 C90 O26 -146(3) . . . . ?
C63 C88 C90 O24 168(2) . . . . ?
C63 C88 C90 O26 26(4) . . . . ?
C64 C88 C90 O24 -99(2) . . . . ?
C64 C88 C90 O26 119(3) . . . . ?
C65 C88 C90 O26 -51(3) . . . . ?
C66 C67 C70 O28 34(2) . . . 2_777 ?
C66 C67 C70 O32 -140.4(17) . . . . ?
C68 C67 C70 O28 155.2(16) . . . 2_777 ?
C68 C67 C70 O32 -20(2) . . . . ?
C69 C67 C70 O28 -80(2) . . . 2_777 ?
C69 C67 C70 O32 105(2) . . . . ?
C85 C84 C91 O21 179(3) . . . . ?
C85 C84 C91 O12A 75(3) . . . . ?
C85 C84 C91 O29 -52(4) . . . . ?
C86 C84 C91 O21 25(3) . . . . ?
C86 C84 C91 O12A -80(3) . . . . ?
C86 C84 C91 O29 153(2) . . . . ?
C87 C84 C91 O21 -75(3) . . . . ?
C87 C84 C91 O12A -180(2) . . . . ?
C87 C84 C91 O29 54(3) . . . . ?

loop_
_smtbx_masks_void_nr
_smtbx_masks_void_average_x
_smtbx_masks_void_average_y
_smtbx_masks_void_average_z
_smtbx_masks_void_volume
_smtbx_masks_void_count_electrons
_smtbx_masks_void_content
1 0.088 -0.034 0.390 15.9 0.5 ?
2 -0.088 0.034 0.610 15.9 0.5 ?
3 -0.067 0.296 0.281 28.1 0.0 ?
4 0.000 0.500 0.000 31.7 0.0 ?
5 0.067 0.704 0.719 28.1 0.0 ?
6 0.277 0.419 0.803 56.3 2.6 ?
7 0.487 0.066 0.582 25.5 0.0 ?
8 0.513 0.934 0.418 25.5 0.0 ?
9 0.485 0.732 0.294 22.6 0.4 ?
10 0.515 0.268 0.706 22.6 0.4 ?
11 0.723 0.581 0.197 56.3 2.6 ?
